data_1575114
loop_
_publ_author_name
'Sharma, Vivek'
'Chetia, Anupam'
'Majumder, Moumita'
'Lama, Prem'
'Sahu, Satyajit'
'Metre, Ramesh K.'

_publ_section_title
;
 Dinuclear aluminum complex as an active material for RRAM switching
 devices.
;
_journal_issue 33
_journal_name_full 'Dalton transactions (Cambridge, England : 2003)'
_journal_page_first 12567
_journal_page_last 12578
_journal_paper_doi 10.1039/d5dt01524c
_journal_volume 54
_journal_year 2025
_chemical_formula_sum 'C99 H147 Al2 Cl3 N6 O14'
_chemical_formula_weight 1805.53
_space_group_crystal_system triclinic
_space_group_IT_number 2
_space_group_name_Hall '-P 1'
_space_group_name_H-M_alt 'P -1'
_atom_sites_solution_hydrogens geom
_atom_sites_solution_primary direct
_atom_sites_solution_secondary difmap
_audit_creation_method SHELXL-2019/2
_audit_update_record
;
2025-02-22 deposited with the CCDC.	2025-07-17 downloaded from the CCDC.
;
_cell_angle_alpha 93.121(3)
_cell_angle_beta 98.030(2)
_cell_angle_gamma 106.488(3)
_cell_formula_units_Z 2
_cell_length_a 16.9763(14)
_cell_length_b 18.1646(18)
_cell_length_c 19.4830(15)
_cell_measurement_reflns_used 9912
_cell_measurement_temperature 100(2)
_cell_measurement_theta_max 25.99
_cell_measurement_theta_min 2.29
_cell_volume 5676.3(9)
_computing_cell_refinement 'Bruker SAINT'
_computing_data_collection 'Bruker APEX3'
_computing_data_reduction 'Bruker SAINT'
_computing_structure_refinement 'SHELXL-2019/2 (Sheldrick, 2019)'
_diffrn_ambient_temperature 100(2)
_diffrn_measured_fraction_theta_full 0.996
_diffrn_measured_fraction_theta_max 0.996
_diffrn_measurement_device_type 'Bruker APEX-III detector'
_diffrn_measurement_method '\f and \w scans'
_diffrn_radiation_type MoK\a
_diffrn_radiation_wavelength 0.71073
_diffrn_reflns_av_R_equivalents 0.0272
_diffrn_reflns_av_unetI/netI 0.0557
_diffrn_reflns_Laue_measured_fraction_full 0.996
_diffrn_reflns_Laue_measured_fraction_max 0.996
_diffrn_reflns_limit_h_max 20
_diffrn_reflns_limit_h_min -20
_diffrn_reflns_limit_k_max 21
_diffrn_reflns_limit_k_min -21
_diffrn_reflns_limit_l_max 20
_diffrn_reflns_limit_l_min -23
_diffrn_reflns_number 35913
_diffrn_reflns_point_group_measured_fraction_full 0.996
_diffrn_reflns_point_group_measured_fraction_max 0.996
_diffrn_reflns_theta_full 25.242
_diffrn_reflns_theta_max 25.350
_diffrn_reflns_theta_min 2.122
_exptl_absorpt_coefficient_mu 0.151
_exptl_crystal_colour colorless
_exptl_crystal_density_diffrn 1.056
_exptl_crystal_description block
_exptl_crystal_F_000 1944
_exptl_crystal_size_max 0.280
_exptl_crystal_size_mid 0.230
_exptl_crystal_size_min 0.200
_exptl_transmission_factor_max 0.7453
_exptl_transmission_factor_min 0.6520
_refine_diff_density_max 0.606
_refine_diff_density_min -0.678
_refine_diff_density_rms 0.093
_refine_ls_extinction_method none
_refine_ls_goodness_of_fit_ref 1.013
_refine_ls_hydrogen_treatment constr
_refine_ls_matrix_type full
_refine_ls_number_parameters 1238
_refine_ls_number_reflns 20726
_refine_ls_number_restraints 0
_refine_ls_restrained_S_all 1.013
_refine_ls_R_factor_all 0.1300
_refine_ls_R_factor_gt 0.0966
_refine_ls_shift/su_max 0.015
_refine_ls_shift/su_mean 0.000
_refine_ls_structure_factor_coef Fsqd
_refine_ls_weighting_details 'w=1/[\s^2^(Fo^2^)+(0.1106P)^2^+18.5738P] where P=(Fo^2^+2Fc^2^)/3'
_refine_ls_weighting_scheme calc
_refine_ls_wR_factor_gt 0.2350
_refine_ls_wR_factor_ref 0.2693
_reflns_Friedel_coverage 0.000
_reflns_number_gt 14523
_reflns_number_total 20726
_reflns_threshold_expression 'I > 2\s(I)'
_cod_data_source_file d5dt01524c2.cif
_cod_data_source_block VS196_sq
_cod_depositor_comments 'Adding full bibliography for 1575114.cif.'
_cod_database_code 1575114
_shelx_shelxl_version_number 2019/2
_shelx_space_group_comment
;
The symmetry employed for this shelxl refinement is uniquely defined
by the following loop, which should always be used as a source of
symmetry information in preference to the above space-group names.
They are only intended as comments.
;
_shelx_estimated_absorpt_t_min 0.959
_shelx_estimated_absorpt_t_max 0.970

loop_
_space_group_symop_operation_xyz
'x, y, z'
'-x, -y, -z'

loop_
_atom_site_label
_atom_site_type_symbol
_atom_site_fract_x
_atom_site_fract_y
_atom_site_fract_z
_atom_site_U_iso_or_equiv
_atom_site_adp_type
_atom_site_occupancy
_atom_site_site_symmetry_order
_atom_site_calc_flag
_atom_site_refinement_flags_posn
_atom_site_refinement_flags_adp
_atom_site_refinement_flags_occupancy
_atom_site_disorder_assembly
_atom_site_disorder_group
Cl1 Cl 0.25031(9) 0.11637(8) 0.64560(6) 0.0548(4) Uani 1 1 d . . . . .
Cl2 Cl 0.12191(9) -0.02598(8) 0.59301(7) 0.0595(4) Uani 1 1 d . . . . .
Cl3 Cl 0.14922(15) 0.02858(10) 0.73791(8) 0.0953(7) Uani 1 1 d . . . . .
Al02 Al 0.45111(10) 0.22793(8) 0.56493(6) 0.0369(3) Uani 1 1 d . . . . .
Al04 Al 0.06371(8) 0.43757(11) 0.85314(6) 0.0458(4) Uani 1 1 d . . . . .
O1 O 0.2145(3) 0.0881(2) 0.47154(17) 0.0799(16) Uani 1 1 d . . . . .
H1 H 0.241926 0.097531 0.512019 0.120 Uiso 1 1 calc R U . . .
O2 O 0.3722(3) 0.14103(18) 0.51962(15) 0.0590(11) Uani 1 1 d . . . . .
O3 O 0.42441(19) 0.29441(16) 0.50224(14) 0.0311(6) Uani 1 1 d . . . . .
O4 O 0.39256(18) 0.27441(16) 0.62348(14) 0.0297(6) Uani 1 1 d . . . . .
O5 O 0.4743(2) 0.17068(18) 0.63743(14) 0.0460(9) Uani 1 1 d . . . . .
O6 O 0.4246(3) 0.07603(19) 0.73022(16) 0.0570(11) Uani 1 1 d . . . . .
H6 H 0.426071 0.068409 0.687577 0.085 Uiso 1 1 calc R U . . .
O7 O 0.2725(2) 0.43249(17) 1.01154(17) 0.0439(8) Uani 1 1 d . . . . .
H7 H 0.249391 0.466117 0.999710 0.066 Uiso 1 1 calc R U . . .
O8 O 0.13179(19) 0.4243(2) 0.93245(15) 0.0440(9) Uani 1 1 d . . . . .
O9 O 0.11051(17) 0.3754(2) 0.79963(14) 0.0367(7) Uani 1 1 d . . . . .
O10 O 0.0006(2) 0.4406(3) 0.76818(15) 0.0631(13) Uani 1 1 d . . . . .
O11 O 0.1367(2) 0.5347(2) 0.85576(15) 0.0409(8) Uani 1 1 d . . . . .
O13 O 0.3009(2) 0.4800(2) 0.84945(18) 0.0506(9) Uani 1 1 d . . . . .
H13 H 0.262142 0.469733 0.873145 0.076 Uiso 1 1 calc R U . . .
O14 O 0.2361(2) 0.5793(2) 0.9877(2) 0.0543(10) Uani 1 1 d . . . . .
H14 H 0.204233 0.560689 0.949938 0.081 Uiso 1 1 calc R U . . .
N1 N 0.5260(3) 0.2084(2) 0.49761(19) 0.0500(12) Uani 1 1 d . . . . .
N2 N 0.5614(2) 0.3041(2) 0.60722(17) 0.0360(9) Uani 1 1 d . . . . .
N3 N 0.35331(19) 0.31791(19) 0.73741(17) 0.0261(7) Uani 1 1 d . . . . .
H3 H 0.375085 0.287278 0.714886 0.031 Uiso 1 1 calc R U . . .
N4 N 0.1861(2) 0.2783(2) 0.77620(18) 0.0331(8) Uani 1 1 d . . . . .
H4 H 0.171704 0.309161 0.805115 0.040 Uiso 1 1 calc R U . . .
N5 N -0.0194(3) 0.3443(4) 0.8792(2) 0.076(2) Uani 1 1 d . . . . .
N6 N -0.0118(3) 0.4890(5) 0.8941(2) 0.079(2) Uani 1 1 d . . . . .
C1 C 0.1455(5) 0.0633(3) 0.3235(3) 0.083(3) Uani 1 1 d . . . . .
C2 C 0.1058(4) 0.1214(4) 0.3528(3) 0.082(3) Uani 1 1 d . . . . .
H2A H 0.046309 0.106204 0.333495 0.124 Uiso 1 1 calc R U . . .
H2B H 0.132832 0.172851 0.339995 0.124 Uiso 1 1 calc R U . . .
H2C H 0.112651 0.122338 0.403641 0.124 Uiso 1 1 calc R U . . .
C3 C 0.1020(7) -0.0177(4) 0.3430(3) 0.125(4) Uani 1 1 d . . . . .
H3A H 0.109700 -0.017460 0.393773 0.187 Uiso 1 1 calc R U . . .
H3B H 0.126134 -0.055276 0.323056 0.187 Uiso 1 1 calc R U . . .
H3C H 0.042360 -0.031726 0.324439 0.187 Uiso 1 1 calc R U . . .
C4 C 0.1289(5) 0.0621(4) 0.2433(3) 0.087(3) Uani 1 1 d . . . . .
H4A H 0.068789 0.048595 0.227096 0.130 Uiso 1 1 calc R U . . .
H4B H 0.151143 0.023651 0.222205 0.130 Uiso 1 1 calc R U . . .
H4C H 0.156175 0.113105 0.229831 0.130 Uiso 1 1 calc R U . . .
C5 C 0.2382(5) 0.0871(3) 0.3524(2) 0.066(2) Uani 1 1 d . . . . .
C6 C 0.2996(5) 0.0991(3) 0.3085(2) 0.0643(19) Uani 1 1 d . . . . .
H6A H 0.281170 0.087936 0.259715 0.077 Uiso 1 1 calc R U . . .
C7 C 0.3839(5) 0.1259(3) 0.3316(2) 0.0634(19) Uani 1 1 d . . . . .
C8 C 0.4447(5) 0.1379(4) 0.2778(2) 0.072(2) Uani 1 1 d . . . . .
C9 C 0.3962(6) 0.1095(5) 0.2023(3) 0.088(3) Uani 1 1 d . . . . .
H9A H 0.365218 0.054659 0.199963 0.132 Uiso 1 1 calc R U . . .
H9B H 0.435671 0.116581 0.169321 0.132 Uiso 1 1 calc R U . . .
H9C H 0.357178 0.139309 0.190385 0.132 Uiso 1 1 calc R U . . .
C10 C 0.5042(7) 0.0869(5) 0.2887(3) 0.113(4) Uani 1 1 d . . . . .
H10A H 0.537191 0.100363 0.335502 0.169 Uiso 1 1 calc R U . . .
H10B H 0.541564 0.095859 0.253917 0.169 Uiso 1 1 calc R U . . .
H10C H 0.471460 0.032435 0.283486 0.169 Uiso 1 1 calc R U . . .
C11 C 0.4901(4) 0.2233(4) 0.2778(3) 0.0683(19) Uani 1 1 d . . . . .
H11A H 0.449390 0.251954 0.268879 0.102 Uiso 1 1 calc R U . . .
H11B H 0.525215 0.230094 0.241390 0.102 Uiso 1 1 calc R U . . .
H11C H 0.525027 0.242766 0.323291 0.102 Uiso 1 1 calc R U . . .
C12 C 0.4128(5) 0.1433(3) 0.4051(2) 0.0585(17) Uani 1 1 d . . . . .
C13 C 0.3531(4) 0.1291(3) 0.4500(2) 0.0554(16) Uani 1 1 d . . . . .
C14 C 0.2684(5) 0.1003(3) 0.4236(2) 0.0652(19) Uani 1 1 d . . . . .
C15 C 0.4996(4) 0.1786(3) 0.4344(2) 0.0573(16) Uani 1 1 d . . . . .
H15 H 0.539823 0.179693 0.404797 0.069 Uiso 1 1 calc R U . . .
C16 C 0.6147(4) 0.2522(4) 0.5175(2) 0.0600(17) Uani 1 1 d . . . . .
H16A H 0.641487 0.262172 0.475563 0.072 Uiso 1 1 calc R U . . .
H16B H 0.644324 0.223141 0.547672 0.072 Uiso 1 1 calc R U . . .
C17 C 0.6169(3) 0.3277(3) 0.5566(2) 0.0451(12) Uani 1 1 d . . . . .
H17A H 0.674089 0.355661 0.580146 0.054 Uiso 1 1 calc R U . . .
H17B H 0.596829 0.361411 0.524566 0.054 Uiso 1 1 calc R U . . .
C18 C 0.5897(3) 0.3190(3) 0.6732(2) 0.0367(10) Uani 1 1 d . . . . .
H18 H 0.641108 0.357806 0.688206 0.044 Uiso 1 1 calc R U . . .
C19 C 0.5455(3) 0.2782(3) 0.7253(2) 0.0356(10) Uani 1 1 d . . . . .
C20 C 0.5601(3) 0.3074(3) 0.7967(2) 0.0331(10) Uani 1 1 d . . . . .
C21 C 0.6019(3) 0.3936(3) 0.8221(2) 0.0369(10) Uani 1 1 d . . . . .
C22 C 0.6976(3) 0.4141(4) 0.8309(3) 0.0653(19) Uani 1 1 d . . . . .
H22A H 0.714449 0.408752 0.785194 0.098 Uiso 1 1 calc R U . . .
H22B H 0.716779 0.379084 0.861091 0.098 Uiso 1 1 calc R U . . .
H22C H 0.722484 0.467376 0.851945 0.098 Uiso 1 1 calc R U . . .
C23 C 0.5805(3) 0.4147(3) 0.8933(2) 0.0398(11) Uani 1 1 d . . . . .
H23A H 0.602975 0.470573 0.905597 0.060 Uiso 1 1 calc R U . . .
H23B H 0.604897 0.387843 0.928783 0.060 Uiso 1 1 calc R U . . .
H23C H 0.519855 0.399236 0.890868 0.060 Uiso 1 1 calc R U . . .
C24 C 0.5710(3) 0.4459(3) 0.7720(2) 0.0402(11) Uani 1 1 d . . . . .
H24A H 0.596296 0.500037 0.790678 0.060 Uiso 1 1 calc R U . . .
H24B H 0.510307 0.433242 0.767043 0.060 Uiso 1 1 calc R U . . .
H24C H 0.586911 0.437848 0.726329 0.060 Uiso 1 1 calc R U . . .
C25 C 0.5314(3) 0.2543(3) 0.8436(2) 0.0365(10) Uani 1 1 d . . . . .
H25 H 0.541572 0.272604 0.891590 0.044 Uiso 1 1 calc R U . . .
C26 C 0.4887(3) 0.1761(3) 0.8248(2) 0.0429(12) Uani 1 1 d . . . . .
C27 C 0.4615(4) 0.1209(3) 0.8802(2) 0.0535(15) Uani 1 1 d . . . . .
C28 C 0.4960(5) 0.0510(3) 0.8730(3) 0.074(2) Uani 1 1 d . . . . .
H28A H 0.471081 0.020860 0.827948 0.111 Uiso 1 1 calc R U . . .
H28B H 0.482171 0.018387 0.910641 0.111 Uiso 1 1 calc R U . . .
H28C H 0.556614 0.069442 0.875796 0.111 Uiso 1 1 calc R U . . .
C29 C 0.4955(5) 0.1605(3) 0.9545(2) 0.0640(18) Uani 1 1 d . . . . .
H29A H 0.556440 0.177553 0.961343 0.096 Uiso 1 1 calc R U . . .
H29B H 0.476618 0.124056 0.988224 0.096 Uiso 1 1 calc R U . . .
H29C H 0.474978 0.205304 0.961153 0.096 Uiso 1 1 calc R U . . .
C30 C 0.3662(5) 0.0929(3) 0.8710(3) 0.0644(17) Uani 1 1 d . . . . .
H30A H 0.344998 0.137167 0.878191 0.097 Uiso 1 1 calc R U . . .
H30B H 0.348918 0.056401 0.905102 0.097 Uiso 1 1 calc R U . . .
H30C H 0.343778 0.067406 0.823822 0.097 Uiso 1 1 calc R U . . .
C31 C 0.4698(4) 0.1504(3) 0.7542(2) 0.0446(12) Uani 1 1 d . . . . .
C32 C 0.4958(3) 0.2010(3) 0.7038(2) 0.0397(11) Uani 1 1 d . . . . .
C33 C 0.3905(2) 0.3445(2) 0.5283(2) 0.0249(8) Uani 1 1 d . . . . .
C34 C 0.3624(2) 0.3990(2) 0.4933(2) 0.0256(8) Uani 1 1 d . . . . .
C35 C 0.3579(2) 0.3986(2) 0.4140(2) 0.0273(9) Uani 1 1 d . . . . .
C36 C 0.3047(3) 0.3191(3) 0.3795(2) 0.0473(13) Uani 1 1 d . . . . .
H36A H 0.248206 0.308760 0.390494 0.071 Uiso 1 1 calc R U . . .
H36B H 0.329263 0.279638 0.397103 0.071 Uiso 1 1 calc R U . . .
H36C H 0.302589 0.317876 0.328961 0.071 Uiso 1 1 calc R U . . .
C37 C 0.4452(3) 0.4166(3) 0.3952(2) 0.0390(11) Uani 1 1 d . . . . .
H37A H 0.441727 0.416505 0.344608 0.058 Uiso 1 1 calc R U . . .
H37B H 0.470988 0.377429 0.411338 0.058 Uiso 1 1 calc R U . . .
H37C H 0.478891 0.467537 0.417751 0.058 Uiso 1 1 calc R U . . .
C38 C 0.3177(3) 0.4585(3) 0.3844(2) 0.0416(11) Uani 1 1 d . . . . .
H38A H 0.310443 0.452353 0.333380 0.062 Uiso 1 1 calc R U . . .
H38B H 0.353644 0.510538 0.401706 0.062 Uiso 1 1 calc R U . . .
H38C H 0.263267 0.450818 0.399131 0.062 Uiso 1 1 calc R U . . .
C39 C 0.3368(2) 0.4532(2) 0.5332(2) 0.0273(9) Uani 1 1 d . . . . .
H39 H 0.320813 0.492371 0.509491 0.033 Uiso 1 1 calc R U . . .
C40 C 0.3332(2) 0.4537(2) 0.6034(2) 0.0270(9) Uani 1 1 d . . . . .
C41 C 0.3107(3) 0.5193(3) 0.6423(2) 0.0344(10) Uani 1 1 d . . . . .
C42 C 0.3074(3) 0.5848(3) 0.5960(2) 0.0404(11) Uani 1 1 d . . . . .
H42A H 0.361781 0.605954 0.581609 0.061 Uiso 1 1 calc R U . . .
H42B H 0.293428 0.625656 0.622194 0.061 Uiso 1 1 calc R U . . .
H42C H 0.264903 0.564493 0.554582 0.061 Uiso 1 1 calc R U . . .
C43 C 0.3774(3) 0.5579(3) 0.7060(2) 0.0368(10) Uani 1 1 d . . . . .
H43A H 0.381688 0.519552 0.738682 0.055 Uiso 1 1 calc R U . . .
H43B H 0.361680 0.599665 0.729015 0.055 Uiso 1 1 calc R U . . .
H43C H 0.431204 0.578948 0.690656 0.055 Uiso 1 1 calc R U . . .
C44 C 0.2234(3) 0.4901(3) 0.6630(3) 0.0528(15) Uani 1 1 d . . . . .
H44A H 0.182722 0.464909 0.621700 0.079 Uiso 1 1 calc R U . . .
H44B H 0.208090 0.533753 0.682938 0.079 Uiso 1 1 calc R U . . .
H44C H 0.224106 0.452946 0.697639 0.079 Uiso 1 1 calc R U . . .
C45 C 0.3503(2) 0.3899(2) 0.6371(2) 0.0249(8) Uani 1 1 d . . . . .
C46 C 0.3776(2) 0.3363(2) 0.5984(2) 0.0256(8) Uani 1 1 d . . . . .
C47 C 0.3383(2) 0.3758(2) 0.7064(2) 0.0250(8) Uani 1 1 d . . . . .
H47 H 0.318091 0.410617 0.731978 0.030 Uiso 1 1 calc R U . . .
C48 C 0.3361(2) 0.3013(2) 0.8069(2) 0.0285(9) Uani 1 1 d . . . . .
H48A H 0.339169 0.349745 0.834411 0.034 Uiso 1 1 calc R U . . .
H48B H 0.378818 0.279713 0.830552 0.034 Uiso 1 1 calc R U . . .
C49 C 0.2497(3) 0.2437(3) 0.8038(2) 0.0338(10) Uani 1 1 d . . . . .
H49A H 0.245030 0.196506 0.773644 0.041 Uiso 1 1 calc R U . . .
H49B H 0.241715 0.228981 0.851069 0.041 Uiso 1 1 calc R U . . .
C50 C 0.1488(2) 0.2668(3) 0.7115(2) 0.0345(10) Uani 1 1 d . . . . .
H50 H 0.160496 0.230693 0.680274 0.041 Uiso 1 1 calc R U . . .
C51 C 0.0908(2) 0.3068(3) 0.6860(2) 0.0335(10) Uani 1 1 d . . . . .
C52 C 0.0504(3) 0.2973(3) 0.6138(2) 0.0363(10) Uani 1 1 d . . . . .
C53 C 0.0657(3) 0.2442(3) 0.5564(2) 0.0337(10) Uani 1 1 d . . . . .
C54 C 0.1578(3) 0.2663(3) 0.5474(2) 0.0318(9) Uani 1 1 d . . . . .
H54A H 0.191690 0.260326 0.590567 0.048 Uiso 1 1 calc R U . . .
H54B H 0.175665 0.320130 0.536857 0.048 Uiso 1 1 calc R U . . .
H54C H 0.164650 0.232666 0.509101 0.048 Uiso 1 1 calc R U . . .
C55 C 0.0354(3) 0.1583(3) 0.5709(3) 0.0497(13) Uani 1 1 d . . . . .
H55A H 0.046747 0.125779 0.534028 0.074 Uiso 1 1 calc R U . . .
H55B H -0.024597 0.143479 0.571942 0.074 Uiso 1 1 calc R U . . .
H55C H 0.064868 0.151456 0.615968 0.074 Uiso 1 1 calc R U . . .
C56 C 0.0164(3) 0.2480(3) 0.4846(2) 0.0412(11) Uani 1 1 d . . . . .
H56A H 0.035538 0.300178 0.470351 0.062 Uiso 1 1 calc R U . . .
H56B H -0.043067 0.235152 0.487532 0.062 Uiso 1 1 calc R U . . .
H56C H 0.025347 0.210995 0.450198 0.062 Uiso 1 1 calc R U . . .
C57 C -0.0032(3) 0.3407(4) 0.5984(2) 0.0560(16) Uani 1 1 d . . . . .
H57 H -0.029092 0.336293 0.551269 0.067 Uiso 1 1 calc R U . . .
C58 C -0.0234(4) 0.3911(4) 0.6462(2) 0.066(2) Uani 1 1 d . . . . .
C59 C -0.0815(6) 0.4392(8) 0.6230(3) 0.130(2) Uani 1 1 d . . . . .
C60 C -0.1194(6) 0.4211(7) 0.5460(3) 0.130(2) Uani 1 1 d . . . . .
H60A H -0.140502 0.365007 0.534519 0.196 Uiso 1 1 calc R U . . .
H60B H -0.076767 0.442838 0.517559 0.196 Uiso 1 1 calc R U . . .
H60C H -0.165314 0.443676 0.536399 0.196 Uiso 1 1 calc R U . . .
C61 C -0.0322(6) 0.5239(7) 0.6387(3) 0.130(2) Uani 1 1 d . . . . .
H61A H -0.016162 0.536541 0.689229 0.196 Uiso 1 1 calc R U . . .
H61B H -0.066628 0.555683 0.620214 0.196 Uiso 1 1 calc R U . . .
H61C H 0.017890 0.534047 0.616839 0.196 Uiso 1 1 calc R U . . .
C62 C -0.1550(6) 0.4197(7) 0.6654(3) 0.130(2) Uani 1 1 d . . . . .
H62A H -0.184695 0.364462 0.656711 0.196 Uiso 1 1 calc R U . . .
H62B H -0.193359 0.449438 0.650776 0.196 Uiso 1 1 calc R U . . .
H62C H -0.133206 0.433014 0.715160 0.196 Uiso 1 1 calc R U . . .
C63 C 0.0137(3) 0.3979(4) 0.7157(2) 0.0526(15) Uani 1 1 d . . . . .
C64 C 0.0728(2) 0.3582(3) 0.7333(2) 0.0380(11) Uani 1 1 d . . . . .
C65 C -0.0021(4) 0.2867(5) 0.9060(3) 0.091(3) Uani 1 1 d . . . . .
H65 H -0.046708 0.244134 0.913334 0.110 Uiso 1 1 calc R U . . .
C66 C 0.0827(5) 0.2836(3) 0.9257(2) 0.0709(13) Uani 1 1 d . . . . .
C67 C 0.1054(5) 0.2155(3) 0.9386(2) 0.0709(13) Uani 1 1 d . . . . .
C68 C 0.0466(7) 0.1353(5) 0.9091(4) 0.129(2) Uani 1 1 d . . . . .
C69 C 0.0089(6) 0.1370(4) 0.8330(4) 0.129(2) Uani 1 1 d . . . . .
H69A H 0.053314 0.147728 0.804400 0.194 Uiso 1 1 calc R U . . .
H69B H -0.018888 0.177445 0.830058 0.194 Uiso 1 1 calc R U . . .
H69C H -0.031598 0.086893 0.815839 0.194 Uiso 1 1 calc R U . . .
C70 C -0.0229(6) 0.1065(4) 0.9529(4) 0.129(2) Uani 1 1 d . . . . .
H70A H -0.057039 0.054312 0.933887 0.194 Uiso 1 1 calc R U . . .
H70B H -0.057860 0.141181 0.951334 0.194 Uiso 1 1 calc R U . . .
H70C H 0.001985 0.105551 1.001207 0.194 Uiso 1 1 calc R U . . .
C71 C 0.0932(6) 0.0737(4) 0.9086(4) 0.129(2) Uani 1 1 d . . . . .
H71A H 0.140770 0.090953 0.884050 0.194 Uiso 1 1 calc R U . . .
H71B H 0.055363 0.024948 0.884807 0.194 Uiso 1 1 calc R U . . .
H71C H 0.112989 0.066039 0.956619 0.194 Uiso 1 1 calc R U . . .
C72 C 0.1828(4) 0.2227(3) 0.9749(2) 0.0709(13) Uani 1 1 d . . . . .
H72 H 0.198165 0.177027 0.982375 0.085 Uiso 1 1 calc R U . . .
C73 C 0.2413(4) 0.2945(3) 1.0019(2) 0.0557(16) Uani 1 1 d . . . . .
C74 C 0.3239(5) 0.2971(3) 1.0462(2) 0.0649(19) Uani 1 1 d . . . . .
C75 C 0.3297(5) 0.3360(4) 1.1199(3) 0.076(2) Uani 1 1 d . . . . .
H75A H 0.321528 0.387030 1.116332 0.114 Uiso 1 1 calc R U . . .
H75B H 0.384695 0.341592 1.146781 0.114 Uiso 1 1 calc R U . . .
H75C H 0.286598 0.304139 1.143296 0.114 Uiso 1 1 calc R U . . .
C76 C 0.3340(6) 0.2163(4) 1.0547(3) 0.088(3) Uani 1 1 d . . . . .
H76A H 0.288821 0.185993 1.077099 0.131 Uiso 1 1 calc R U . . .
H76B H 0.387623 0.221228 1.083673 0.131 Uiso 1 1 calc R U . . .
H76C H 0.331896 0.190284 1.008822 0.131 Uiso 1 1 calc R U . . .
C77 C 0.3961(5) 0.3422(3) 1.0116(3) 0.070(2) Uani 1 1 d . . . . .
H77A H 0.392081 0.316893 0.965013 0.105 Uiso 1 1 calc R U . . .
H77B H 0.449081 0.343517 1.039880 0.105 Uiso 1 1 calc R U . . .
H77C H 0.393299 0.395004 1.007896 0.105 Uiso 1 1 calc R U . . .
C78 C 0.2197(4) 0.3603(3) 0.9870(2) 0.0475(14) Uani 1 1 d . . . . .
C79 C 0.1435(3) 0.3572(3) 0.9463(2) 0.0472(14) Uani 1 1 d . . . . .
C80 C -0.1007(3) 0.3587(6) 0.8817(3) 0.115(3) Uani 1 1 d . . . . .
H80A H -0.136867 0.317975 0.904723 0.139 Uiso 1 1 calc R U . . .
H80B H -0.129562 0.359792 0.834130 0.139 Uiso 1 1 calc R U . . .
C81 C -0.0801(3) 0.4361(6) 0.9232(3) 0.115(3) Uani 1 1 d . . . . .
H81A H -0.129388 0.455333 0.918907 0.139 Uiso 1 1 calc R U . . .
H81B H -0.062033 0.432009 0.973036 0.139 Uiso 1 1 calc R U . . .
C82 C -0.0180(4) 0.5542(6) 0.8799(3) 0.083(3) Uani 1 1 d . . . . .
H82 H -0.066759 0.566554 0.888492 0.100 Uiso 1 1 calc R U . A 1
C97 C 0.1964(4) 0.0227(3) 0.6637(3) 0.0584(15) Uani 1 1 d . . . . .
H97 H 0.237510 -0.006956 0.673644 0.070 Uiso 1 1 calc R U . . .
C98 C 0.3764(3) 0.5252(3) 0.8929(3) 0.0523(13) Uani 1 1 d . . . . .
H98A H 0.376679 0.579265 0.897969 0.078 Uiso 1 1 calc R U . . .
H98B H 0.424284 0.521404 0.871598 0.078 Uiso 1 1 calc R U . . .
H98C H 0.379924 0.505873 0.938890 0.078 Uiso 1 1 calc R U . . .
C99 C 0.2693(5) 0.6610(4) 0.9870(4) 0.087(2) Uani 1 1 d . . . . .
H99A H 0.302328 0.683431 1.032610 0.130 Uiso 1 1 calc R U . . .
H99B H 0.223460 0.683709 0.977131 0.130 Uiso 1 1 calc R U . . .
H99C H 0.304713 0.671873 0.950987 0.130 Uiso 1 1 calc R U . . .
O12A O 0.2665(4) 0.6423(3) 0.8157(3) 0.0283(13) Uani 0.541(5) 1 d . . P B 1
H12A H 0.257933 0.595606 0.822640 0.042 Uiso 0.541(5) 1 calc R U P B 1
C83A C 0.0517(8) 0.6189(15) 0.8478(8) 0.083(3) Uani 0.541(5) 1 d . . P B 1
C84A C 0.0448(7) 0.6981(7) 0.8233(5) 0.043(3) Uani 0.541(5) 1 d . . P B 1
C85A C -0.0352(7) 0.7215(8) 0.8192(5) 0.056(3) Uani 0.541(5) 1 d . . P B 1
C86A C -0.1092(8) 0.6567(10) 0.7771(7) 0.078(5) Uani 0.541(5) 1 d . . P B 1
H86A H -0.096012 0.644827 0.731137 0.117 Uiso 0.541(5) 1 calc R U P B 1
H86B H -0.159237 0.673979 0.771419 0.117 Uiso 0.541(5) 1 calc R U P B 1
H86C H -0.119194 0.610360 0.802036 0.117 Uiso 0.541(5) 1 calc R U P B 1
C87A C -0.0534(7) 0.7411(8) 0.8926(6) 0.056(3) Uani 0.541(5) 1 d . . P B 1
H87A H -0.064574 0.694613 0.917322 0.083 Uiso 0.541(5) 1 calc R U P B 1
H87B H -0.102061 0.760409 0.888150 0.083 Uiso 0.541(5) 1 calc R U P B 1
H87C H -0.005056 0.780790 0.918829 0.083 Uiso 0.541(5) 1 calc R U P B 1
C88A C -0.0279(10) 0.7967(9) 0.7833(8) 0.095(5) Uani 0.541(5) 1 d . . P B 1
H88A H 0.013598 0.839874 0.812387 0.142 Uiso 0.541(5) 1 calc R U P B 1
H88B H -0.082014 0.806944 0.776878 0.142 Uiso 0.541(5) 1 calc R U P B 1
H88C H -0.010837 0.790769 0.737776 0.142 Uiso 0.541(5) 1 calc R U P B 1
C89A C 0.1136(6) 0.7491(6) 0.8017(4) 0.040(2) Uani 0.541(5) 1 d . . P B 1
H89A H 0.107905 0.796734 0.787346 0.048 Uiso 0.541(5) 1 calc R U P B 1
C90A C 0.1906(6) 0.7346(5) 0.7998(4) 0.037(2) Uani 0.541(5) 1 d . . P B 1
C91A C 0.2643(8) 0.7961(7) 0.7799(5) 0.046(3) Uani 0.541(5) 1 d . . P B 1
C92A C 0.2449(8) 0.8706(6) 0.7622(6) 0.060(3) Uani 0.541(5) 1 d . . P B 1
H92A H 0.292514 0.905028 0.745508 0.090 Uiso 0.541(5) 1 calc R U P B 1
H92B H 0.233915 0.896045 0.804025 0.090 Uiso 0.541(5) 1 calc R U P B 1
H92C H 0.195698 0.858615 0.725900 0.090 Uiso 0.541(5) 1 calc R U P B 1
C93A C 0.2890(8) 0.7634(8) 0.7143(6) 0.043(3) Uani 0.541(5) 1 d . . P B 1
H93A H 0.332345 0.803737 0.698158 0.064 Uiso 0.541(5) 1 calc R U P B 1
H93B H 0.240127 0.745882 0.677541 0.064 Uiso 0.541(5) 1 calc R U P B 1
H93C H 0.310146 0.719872 0.725348 0.064 Uiso 0.541(5) 1 calc R U P B 1
C94A C 0.3379(7) 0.8154(5) 0.8394(5) 0.050(2) Uani 0.541(5) 1 d . . P B 1
H94A H 0.385909 0.852549 0.825558 0.075 Uiso 0.541(5) 1 calc R U P B 1
H94B H 0.352236 0.768206 0.850078 0.075 Uiso 0.541(5) 1 calc R U P B 1
H94C H 0.322954 0.837818 0.880768 0.075 Uiso 0.541(5) 1 calc R U P B 1
C95A C 0.1953(6) 0.6626(5) 0.8184(4) 0.0310(18) Uani 0.541(5) 1 d . . P B 1
C96A C 0.1283(7) 0.6098(7) 0.8408(6) 0.026(2) Uani 0.541(5) 1 d . . P B 1
O12B O 0.2198(5) 0.6174(4) 0.7779(4) 0.0344(17) Uani 0.459(5) 1 d . . P B 2
H12B H 0.215466 0.570647 0.781899 0.052 Uiso 0.459(5) 1 calc R U P B 2
C83B C 0.0261(10) 0.6000(18) 0.8428(10) 0.083(3) Uani 0.459(5) 1 d . . P B 2
C84B C -0.0024(7) 0.6529(6) 0.8163(5) 0.028(2) Uani 0.459(5) 1 d . . P B 2
C85B C -0.0834(7) 0.6700(6) 0.8274(5) 0.032(2) Uani 0.459(5) 1 d . . P B 2
C86B C -0.1594(7) 0.6005(7) 0.7963(6) 0.041(3) Uani 0.459(5) 1 d . . P B 2
H86D H -0.156536 0.587241 0.747465 0.062 Uiso 0.459(5) 1 calc R U P B 2
H86E H -0.210842 0.614162 0.799065 0.062 Uiso 0.459(5) 1 calc R U P B 2
H86F H -0.159051 0.556138 0.822657 0.062 Uiso 0.459(5) 1 calc R U P B 2
C87B C -0.0813(8) 0.6912(7) 0.9069(6) 0.041(3) Uani 0.459(5) 1 d . . P B 2
H87D H -0.082964 0.645680 0.932048 0.062 Uiso 0.459(5) 1 calc R U P B 2
H87E H -0.129639 0.708825 0.913017 0.062 Uiso 0.459(5) 1 calc R U P B 2
H87F H -0.030098 0.732493 0.925342 0.062 Uiso 0.459(5) 1 calc R U P B 2
C88B C -0.0973(8) 0.7391(7) 0.7910(7) 0.052(3) Uani 0.459(5) 1 d . . P B 2
H88D H -0.052473 0.785863 0.810169 0.078 Uiso 0.459(5) 1 calc R U P B 2
H88E H -0.150919 0.745669 0.798549 0.078 Uiso 0.459(5) 1 calc R U P B 2
H88F H -0.097551 0.729882 0.740905 0.078 Uiso 0.459(5) 1 calc R U P B 2
C89B C 0.0480(6) 0.7014(6) 0.7763(6) 0.032(2) Uani 0.459(5) 1 d . . P B 2
H89B H 0.030664 0.743117 0.759040 0.038 Uiso 0.459(5) 1 calc R U P B 2
C90B C 0.1227(6) 0.6921(5) 0.7600(5) 0.033(2) Uani 0.459(5) 1 d . . P B 2
C91B C 0.1669(7) 0.7394(6) 0.7059(6) 0.043(3) Uani 0.459(5) 1 d . . P B 2
C92B C 0.1330(8) 0.8071(6) 0.6884(7) 0.054(3) Uani 0.459(5) 1 d . . P B 2
H92D H 0.138566 0.840484 0.731155 0.081 Uiso 0.459(5) 1 calc R U P B 2
H92E H 0.074188 0.787267 0.667425 0.081 Uiso 0.459(5) 1 calc R U P B 2
H92F H 0.164681 0.836803 0.655521 0.081 Uiso 0.459(5) 1 calc R U P B 2
C93B C 0.1527(8) 0.6854(7) 0.6377(6) 0.053(3) Uani 0.459(5) 1 d . . P B 2
H93D H 0.179874 0.714855 0.602388 0.080 Uiso 0.459(5) 1 calc R U P B 2
H93E H 0.092891 0.664325 0.620588 0.080 Uiso 0.459(5) 1 calc R U P B 2
H93F H 0.176515 0.643013 0.647116 0.080 Uiso 0.459(5) 1 calc R U P B 2
C94B C 0.2588(10) 0.7730(13) 0.7316(16) 0.094(10) Uani 0.459(5) 1 d . . P B 2
H94D H 0.267593 0.798721 0.778800 0.141 Uiso 0.459(5) 1 calc R U P B 2
H94E H 0.283217 0.810632 0.700495 0.141 Uiso 0.459(5) 1 calc R U P B 2
H94F H 0.285415 0.731697 0.732271 0.141 Uiso 0.459(5) 1 calc R U P B 2
C95B C 0.1489(7) 0.6319(6) 0.7892(5) 0.027(2) Uani 0.459(5) 1 d . . P B 2
C96B C 0.0983(8) 0.5804(7) 0.8287(7) 0.023(3) Uani 0.459(5) 1 d . . P B 2

loop_
_atom_site_aniso_label
_atom_site_aniso_U_11
_atom_site_aniso_U_22
_atom_site_aniso_U_33
_atom_site_aniso_U_23
_atom_site_aniso_U_13
_atom_site_aniso_U_12
Cl1 0.0666(8) 0.0472(7) 0.0371(6) 0.0065(5) -0.0027(6) -0.0002(6)
Cl2 0.0654(9) 0.0494(8) 0.0512(8) -0.0092(6) 0.0021(6) 0.0029(7)
Cl3 0.1488(18) 0.0585(10) 0.0387(8) 0.0068(7) 0.0112(9) -0.0314(10)
Al02 0.0667(9) 0.0300(7) 0.0182(6) 0.0025(5) -0.0013(6) 0.0249(7)
Al04 0.0202(6) 0.1008(13) 0.0168(6) 0.0131(7) 0.0029(5) 0.0173(7)
O1 0.130(4) 0.049(2) 0.0197(17) 0.0055(16) -0.002(2) -0.033(2)
O2 0.125(3) 0.0262(17) 0.0163(15) 0.0023(12) -0.0013(18) 0.0135(19)
O3 0.0465(17) 0.0265(15) 0.0207(13) 0.0016(11) -0.0010(12) 0.0145(13)
O4 0.0399(16) 0.0248(14) 0.0227(14) 0.0057(11) -0.0024(12) 0.0097(12)
O5 0.094(3) 0.0362(18) 0.0166(14) -0.0006(12) -0.0023(15) 0.0392(18)
O6 0.120(3) 0.0342(19) 0.0246(16) 0.0048(14) 0.0074(19) 0.037(2)
O7 0.051(2) 0.0239(16) 0.0410(18) 0.0033(13) -0.0250(15) 0.0019(14)
O8 0.0335(17) 0.058(2) 0.0241(15) 0.0177(15) -0.0061(13) -0.0099(15)
O9 0.0199(14) 0.066(2) 0.0219(14) 0.0186(14) 0.0004(11) 0.0085(14)
O10 0.0383(19) 0.150(4) 0.0192(15) -0.0013(19) 0.0005(13) 0.060(2)
O11 0.0444(18) 0.071(2) 0.0276(15) 0.0237(15) 0.0176(14) 0.0397(17)
O13 0.0380(18) 0.067(2) 0.0415(19) 0.0052(17) 0.0097(15) 0.0055(17)
O14 0.041(2) 0.054(2) 0.062(2) 0.0259(19) -0.0054(17) 0.0066(17)
N1 0.096(4) 0.050(3) 0.0231(19) 0.0026(17) 0.003(2) 0.056(3)
N2 0.048(2) 0.050(2) 0.0210(17) 0.0040(16) 0.0037(16) 0.0315(19)
N3 0.0217(16) 0.0293(18) 0.0255(17) 0.0073(14) -0.0006(13) 0.0061(14)
N4 0.0195(16) 0.041(2) 0.0339(19) 0.0188(16) -0.0011(14) 0.0011(15)
N5 0.026(2) 0.154(6) 0.017(2) -0.008(3) 0.0031(17) -0.021(3)
N6 0.026(2) 0.192(7) 0.017(2) -0.008(3) 0.0014(16) 0.035(3)
C1 0.139(6) 0.040(3) 0.023(3) 0.001(2) -0.002(3) -0.041(4)
C2 0.093(5) 0.078(5) 0.030(3) 0.005(3) -0.010(3) -0.040(4)
C3 0.212(10) 0.055(4) 0.035(3) 0.009(3) 0.004(4) -0.068(5)
C4 0.136(6) 0.051(4) 0.026(3) 0.004(2) -0.004(3) -0.039(4)
C5 0.136(6) 0.019(2) 0.019(2) 0.0014(18) -0.003(3) -0.008(3)
C6 0.141(6) 0.029(3) 0.016(2) 0.0027(19) -0.005(3) 0.023(3)
C7 0.143(6) 0.037(3) 0.021(2) 0.001(2) 0.001(3) 0.050(4)
C8 0.140(6) 0.085(5) 0.019(2) 0.004(3) 0.003(3) 0.082(5)
C9 0.147(7) 0.119(6) 0.020(3) 0.005(3) 0.002(3) 0.079(6)
C10 0.218(10) 0.135(7) 0.030(3) -0.017(4) -0.013(4) 0.144(8)
C11 0.097(5) 0.097(5) 0.039(3) 0.022(3) 0.019(3) 0.067(4)
C12 0.129(6) 0.033(3) 0.024(2) 0.004(2) 0.003(3) 0.044(3)
C13 0.119(5) 0.022(2) 0.017(2) 0.0001(18) -0.003(3) 0.014(3)
C14 0.129(6) 0.021(2) 0.023(2) 0.0025(19) 0.001(3) -0.010(3)
C15 0.114(5) 0.052(3) 0.024(2) 0.001(2) 0.000(3) 0.059(4)
C16 0.089(4) 0.094(5) 0.025(2) 0.006(3) 0.007(3) 0.072(4)
C17 0.053(3) 0.071(4) 0.024(2) 0.005(2) 0.006(2) 0.039(3)
C18 0.037(2) 0.050(3) 0.028(2) -0.0007(19) -0.0007(18) 0.025(2)
C19 0.046(3) 0.047(3) 0.024(2) 0.0045(19) 0.0005(18) 0.032(2)
C20 0.027(2) 0.050(3) 0.026(2) 0.0023(19) -0.0034(17) 0.022(2)
C21 0.024(2) 0.059(3) 0.023(2) -0.006(2) -0.0012(16) 0.010(2)
C22 0.024(2) 0.131(6) 0.031(3) -0.018(3) 0.000(2) 0.014(3)
C23 0.032(2) 0.050(3) 0.032(2) -0.005(2) 0.0043(18) 0.006(2)
C24 0.040(3) 0.036(3) 0.035(2) -0.0059(19) 0.003(2) -0.001(2)
C25 0.044(3) 0.053(3) 0.021(2) 0.0011(19) -0.0023(18) 0.031(2)
C26 0.072(3) 0.042(3) 0.026(2) 0.0062(19) 0.001(2) 0.037(3)
C27 0.102(5) 0.043(3) 0.027(2) 0.011(2) 0.006(3) 0.041(3)
C28 0.154(7) 0.056(4) 0.035(3) 0.013(3) 0.011(3) 0.068(4)
C29 0.128(6) 0.055(3) 0.022(2) 0.011(2) 0.005(3) 0.049(4)
C30 0.116(6) 0.047(3) 0.036(3) 0.015(2) 0.017(3) 0.030(3)
C31 0.080(4) 0.039(3) 0.024(2) 0.0037(19) -0.001(2) 0.036(3)
C32 0.066(3) 0.042(3) 0.023(2) 0.0017(19) 0.001(2) 0.038(2)
C33 0.0228(19) 0.022(2) 0.0242(19) 0.0005(15) -0.0043(15) 0.0016(16)
C34 0.0160(18) 0.029(2) 0.028(2) 0.0088(16) 0.0016(15) -0.0007(16)
C35 0.026(2) 0.027(2) 0.026(2) 0.0094(16) -0.0009(16) 0.0048(17)
C36 0.056(3) 0.041(3) 0.029(2) 0.010(2) -0.012(2) -0.004(2)
C37 0.032(2) 0.059(3) 0.030(2) 0.011(2) 0.0066(18) 0.017(2)
C38 0.045(3) 0.056(3) 0.034(2) 0.020(2) 0.009(2) 0.026(2)
C39 0.0213(19) 0.030(2) 0.033(2) 0.0148(17) 0.0052(16) 0.0095(16)
C40 0.0185(18) 0.033(2) 0.032(2) 0.0117(17) 0.0057(16) 0.0092(16)
C41 0.036(2) 0.045(3) 0.035(2) 0.020(2) 0.0174(19) 0.024(2)
C42 0.056(3) 0.043(3) 0.039(2) 0.017(2) 0.018(2) 0.034(2)
C43 0.050(3) 0.040(3) 0.031(2) 0.0083(19) 0.019(2) 0.024(2)
C44 0.038(3) 0.077(4) 0.067(3) 0.044(3) 0.029(2) 0.039(3)
C45 0.0156(17) 0.029(2) 0.028(2) 0.0071(16) -0.0001(15) 0.0034(16)
C46 0.0197(18) 0.024(2) 0.027(2) 0.0079(16) -0.0047(15) 0.0000(15)
C47 0.0151(17) 0.029(2) 0.029(2) 0.0061(16) 0.0015(15) 0.0040(15)
C48 0.023(2) 0.037(2) 0.026(2) 0.0123(17) -0.0019(16) 0.0105(17)
C49 0.029(2) 0.040(2) 0.032(2) 0.0210(19) -0.0021(17) 0.0089(19)
C50 0.020(2) 0.048(3) 0.033(2) 0.021(2) 0.0038(17) 0.0037(18)
C51 0.022(2) 0.055(3) 0.027(2) 0.019(2) 0.0057(16) 0.0132(19)
C52 0.025(2) 0.063(3) 0.025(2) 0.017(2) 0.0071(17) 0.015(2)
C53 0.027(2) 0.041(3) 0.032(2) 0.0133(19) 0.0016(17) 0.0074(19)
C54 0.030(2) 0.035(2) 0.033(2) 0.0055(18) 0.0074(18) 0.0122(18)
C55 0.034(3) 0.052(3) 0.053(3) 0.021(2) -0.006(2) 0.000(2)
C56 0.039(3) 0.056(3) 0.029(2) 0.005(2) 0.0016(19) 0.016(2)
C57 0.048(3) 0.120(5) 0.018(2) 0.013(3) 0.003(2) 0.053(3)
C58 0.063(3) 0.143(6) 0.020(2) 0.005(3) -0.001(2) 0.078(4)
C59 0.151(4) 0.269(7) 0.0308(16) -0.020(3) -0.020(2) 0.179(5)
C60 0.151(4) 0.269(7) 0.0308(16) -0.020(3) -0.020(2) 0.179(5)
C61 0.151(4) 0.269(7) 0.0308(16) -0.020(3) -0.020(2) 0.179(5)
C62 0.151(4) 0.269(7) 0.0308(16) -0.020(3) -0.020(2) 0.179(5)
C63 0.036(3) 0.118(5) 0.021(2) 0.011(3) 0.0062(19) 0.048(3)
C64 0.0181(19) 0.075(3) 0.023(2) 0.021(2) 0.0048(16) 0.014(2)
C65 0.061(4) 0.135(7) 0.017(3) -0.005(3) 0.003(3) -0.065(4)
C66 0.117(3) 0.0448(17) 0.0169(13) 0.0050(12) 0.0103(15) -0.031(2)
C67 0.117(3) 0.0448(17) 0.0169(13) 0.0050(12) 0.0103(15) -0.031(2)
C68 0.187(5) 0.074(2) 0.056(2) -0.028(2) 0.054(3) -0.083(3)
C69 0.187(5) 0.074(2) 0.056(2) -0.028(2) 0.054(3) -0.083(3)
C70 0.187(5) 0.074(2) 0.056(2) -0.028(2) 0.054(3) -0.083(3)
C71 0.187(5) 0.074(2) 0.056(2) -0.028(2) 0.054(3) -0.083(3)
C72 0.117(3) 0.0448(17) 0.0169(13) 0.0050(12) 0.0103(15) -0.031(2)
C73 0.110(5) 0.028(2) 0.016(2) 0.0037(18) -0.008(2) 0.007(3)
C74 0.133(6) 0.038(3) 0.023(2) 0.003(2) -0.016(3) 0.038(3)
C75 0.145(6) 0.064(4) 0.027(3) -0.011(2) -0.030(3) 0.065(4)
C76 0.192(9) 0.051(4) 0.035(3) 0.007(3) 0.007(4) 0.065(5)
C77 0.117(6) 0.045(3) 0.043(3) -0.002(3) -0.028(3) 0.037(4)
C78 0.073(4) 0.028(2) 0.022(2) 0.0082(18) -0.015(2) -0.005(2)
C79 0.055(3) 0.043(3) 0.018(2) 0.0151(19) -0.010(2) -0.021(2)
C80 0.0227(19) 0.252(8) 0.035(2) -0.040(3) 0.0110(16) -0.010(3)
C81 0.0227(19) 0.252(8) 0.035(2) -0.040(3) 0.0110(16) -0.010(3)
C82 0.064(4) 0.202(8) 0.0154(19) -0.008(3) -0.004(2) 0.098(5)
C97 0.066(4) 0.044(3) 0.055(3) 0.013(3) -0.013(3) 0.009(3)
C98 0.044(3) 0.053(3) 0.057(3) 0.006(3) 0.000(2) 0.013(2)
C99 0.075(5) 0.066(4) 0.115(6) 0.046(4) 0.002(4) 0.014(4)
O12A 0.028(3) 0.031(3) 0.033(3) 0.011(3) 0.011(3) 0.016(3)
C83A 0.064(4) 0.202(8) 0.0154(19) -0.008(3) -0.004(2) 0.098(5)
C84A 0.066(7) 0.063(7) 0.016(5) 0.001(4) 0.003(4) 0.048(7)
C85A 0.055(6) 0.086(9) 0.043(6) 0.005(6) 0.012(5) 0.045(7)
C86A 0.061(8) 0.141(14) 0.051(7) -0.014(8) -0.007(6) 0.072(9)
C87A 0.056(6) 0.074(8) 0.047(6) -0.009(6) 0.016(5) 0.036(6)
C88A 0.108(12) 0.116(12) 0.108(11) 0.046(10) 0.038(9) 0.093(11)
C89A 0.060(6) 0.053(6) 0.025(4) 0.010(4) 0.012(4) 0.042(5)
C90A 0.054(5) 0.047(5) 0.021(4) 0.008(3) 0.013(4) 0.029(4)
C91A 0.074(8) 0.040(5) 0.036(5) 0.010(5) 0.032(5) 0.026(5)
C92A 0.090(8) 0.044(6) 0.065(7) 0.022(5) 0.036(6) 0.036(6)
C93A 0.052(8) 0.039(6) 0.039(5) 0.008(4) 0.008(6) 0.015(6)
C94A 0.066(6) 0.036(5) 0.051(6) 0.011(4) 0.016(5) 0.014(5)
C95A 0.043(5) 0.038(5) 0.020(4) 0.006(4) 0.009(4) 0.022(4)
C96A 0.031(6) 0.036(7) 0.015(5) 0.004(5) 0.003(4) 0.018(5)
O12B 0.031(4) 0.031(4) 0.048(4) 0.014(3) 0.013(4) 0.014(3)
C83B 0.064(4) 0.202(8) 0.0154(19) -0.008(3) -0.004(2) 0.098(5)
C84B 0.037(5) 0.019(5) 0.026(5) 0.000(4) 0.005(4) 0.006(4)
C85B 0.042(6) 0.034(6) 0.033(6) 0.007(4) 0.010(5) 0.029(5)
C86B 0.036(6) 0.050(7) 0.047(6) 0.012(5) 0.010(5) 0.025(5)
C87B 0.060(8) 0.043(7) 0.039(6) 0.014(5) 0.030(5) 0.032(6)
C88B 0.058(7) 0.060(8) 0.066(8) 0.035(6) 0.031(6) 0.048(7)
C89B 0.035(6) 0.037(6) 0.029(6) 0.005(4) 0.007(4) 0.020(5)
C90B 0.044(6) 0.024(5) 0.031(5) 0.009(4) 0.004(4) 0.011(4)
C91B 0.044(6) 0.041(6) 0.052(6) 0.024(5) 0.017(5) 0.019(5)
C92B 0.075(8) 0.034(6) 0.070(8) 0.031(6) 0.035(7) 0.028(6)
C93B 0.074(8) 0.063(8) 0.042(6) 0.026(6) 0.032(6) 0.039(7)
C94B 0.037(9) 0.087(18) 0.18(3) 0.094(19) 0.031(13) 0.025(9)
C95B 0.032(5) 0.027(5) 0.026(5) -0.004(4) 0.009(4) 0.015(4)
C96B 0.033(7) 0.015(6) 0.023(6) 0.003(5) 0.006(5) 0.008(5)

loop_
_atom_type_symbol
_atom_type_description
_atom_type_scat_dispersion_real
_atom_type_scat_dispersion_imag
_atom_type_scat_source
C C 0.0033 0.0016 'International Tables Vol C Tables 4.2.6.8 and 6.1.1.4'
H H 0.0000 0.0000 'International Tables Vol C Tables 4.2.6.8 and 6.1.1.4'
N N 0.0061 0.0033 'International Tables Vol C Tables 4.2.6.8 and 6.1.1.4'
O O 0.0106 0.0060 'International Tables Vol C Tables 4.2.6.8 and 6.1.1.4'
Al Al 0.0645 0.0514 'International Tables Vol C Tables 4.2.6.8 and 6.1.1.4'
Cl Cl 0.1484 0.1585 'International Tables Vol C Tables 4.2.6.8 and 6.1.1.4'

loop_
_geom_angle_atom_site_label_1
_geom_angle_atom_site_label_2
_geom_angle_atom_site_label_3
_geom_angle
_geom_angle_site_symmetry_1
_geom_angle_site_symmetry_3
_geom_angle_publ_flag
O2 Al02 O5 89.45(16) . . ?
O2 Al02 O3 94.97(14) . . ?
O5 Al02 O3 171.66(15) . . ?
O2 Al02 O4 104.83(18) . . ?
O5 Al02 O4 88.60(14) . . ?
O3 Al02 O4 83.43(13) . . ?
O2 Al02 N2 162.10(19) . . ?
O5 Al02 N2 84.13(16) . . ?
O3 Al02 N2 93.62(15) . . ?
O4 Al02 N2 91.74(14) . . ?
O2 Al02 N1 86.4(2) . . ?
O5 Al02 N1 102.10(16) . . ?
O3 Al02 N1 85.27(14) . . ?
O4 Al02 N1 164.67(17) . . ?
N2 Al02 N1 78.65(18) . . ?
O11 Al04 O10 95.82(19) . . ?
O11 Al04 O8 87.20(14) . . ?
O10 Al04 O8 172.2(2) . . ?
O11 Al04 O9 102.94(14) . . ?
O10 Al04 O9 83.68(14) . . ?
O8 Al04 O9 88.65(16) . . ?
O11 Al04 N6 86.8(2) . . ?
O10 Al04 N6 85.22(17) . . ?
O8 Al04 N6 102.14(18) . . ?
O9 Al04 N6 165.89(18) . . ?
O11 Al04 N5 162.47(18) . . ?
O10 Al04 N5 94.9(2) . . ?
O8 Al04 N5 83.96(18) . . ?
O9 Al04 N5 92.0(2) . . ?
N6 Al04 N5 80.3(3) . . ?
C14 O1 H1 109.5 . . ?
C13 O2 Al02 122.5(3) . . ?
C33 O3 Al02 114.4(2) . . ?
C46 O4 Al02 111.8(2) . . ?
C32 O5 Al02 122.3(3) . . ?
C31 O6 H6 109.5 . . ?
C78 O7 H7 109.5 . . ?
C79 O8 Al04 123.8(3) . . ?
C64 O9 Al04 113.5(3) . . ?
C63 O10 Al04 114.1(3) . . ?
C96B O11 Al04 109.9(6) . . ?
C96A O11 Al04 134.8(5) . . ?
C98 O13 H13 109.5 . . ?
C99 O14 H14 109.5 . . ?
C15 N1 C16 118.4(5) . . ?
C15 N1 Al02 124.1(5) . . ?
C16 N1 Al02 114.8(3) . . ?
C18 N2 C17 120.2(4) . . ?
C18 N2 Al02 125.1(3) . . ?
C17 N2 Al02 113.1(3) . . ?
C47 N3 C48 123.8(4) . . ?
C47 N3 H3 118.1 . . ?
C48 N3 H3 118.1 . . ?
C50 N4 C49 124.7(4) . . ?
C50 N4 H4 117.7 . . ?
C49 N4 H4 117.7 . . ?
C65 N5 C80 121.4(6) . . ?
C65 N5 Al04 125.7(4) . . ?
C80 N5 Al04 111.1(6) . . ?
C82 N6 C81 118.7(6) . . ?
C82 N6 Al04 123.7(4) . . ?
C81 N6 Al04 114.6(6) . . ?
C5 C1 C2 109.8(4) . . ?
C5 C1 C3 110.6(7) . . ?
C2 C1 C3 109.2(7) . . ?
C5 C1 C4 112.1(6) . . ?
C2 C1 C4 106.7(6) . . ?
C3 C1 C4 108.2(4) . . ?
C1 C2 H2A 109.5 . . ?
C1 C2 H2B 109.5 . . ?
H2A C2 H2B 109.5 . . ?
C1 C2 H2C 109.5 . . ?
H2A C2 H2C 109.5 . . ?
H2B C2 H2C 109.5 . . ?
C1 C3 H3A 109.5 . . ?
C1 C3 H3B 109.5 . . ?
H3A C3 H3B 109.5 . . ?
C1 C3 H3C 109.5 . . ?
H3A C3 H3C 109.5 . . ?
H3B C3 H3C 109.5 . . ?
C1 C4 H4A 109.5 . . ?
C1 C4 H4B 109.5 . . ?
H4A C4 H4B 109.5 . . ?
C1 C4 H4C 109.5 . . ?
H4A C4 H4C 109.5 . . ?
H4B C4 H4C 109.5 . . ?
C14 C5 C6 115.5(6) . . ?
C14 C5 C1 122.4(6) . . ?
C6 C5 C1 122.1(5) . . ?
C7 C6 C5 124.6(5) . . ?
C7 C6 H6A 117.7 . . ?
C5 C6 H6A 117.7 . . ?
C6 C7 C12 118.4(6) . . ?
C6 C7 C8 119.5(5) . . ?
C12 C7 C8 122.1(7) . . ?
C11 C8 C7 110.6(4) . . ?
C11 C8 C10 113.4(7) . . ?
C7 C8 C10 111.6(5) . . ?
C11 C8 C9 106.6(5) . . ?
C7 C8 C9 110.7(6) . . ?
C10 C8 C9 103.6(5) . . ?
C8 C9 H9A 109.5 . . ?
C8 C9 H9B 109.5 . . ?
H9A C9 H9B 109.5 . . ?
C8 C9 H9C 109.5 . . ?
H9A C9 H9C 109.5 . . ?
H9B C9 H9C 109.5 . . ?
C8 C10 H10A 109.5 . . ?
C8 C10 H10B 109.5 . . ?
H10A C10 H10B 109.5 . . ?
C8 C10 H10C 109.5 . . ?
H10A C10 H10C 109.5 . . ?
H10B C10 H10C 109.5 . . ?
C8 C11 H11A 109.5 . . ?
C8 C11 H11B 109.5 . . ?
H11A C11 H11B 109.5 . . ?
C8 C11 H11C 109.5 . . ?
H11A C11 H11C 109.5 . . ?
H11B C11 H11C 109.5 . . ?
C13 C12 C7 118.1(6) . . ?
C13 C12 C15 119.0(4) . . ?
C7 C12 C15 122.8(6) . . ?
O2 C13 C14 115.4(5) . . ?
O2 C13 C12 123.8(6) . . ?
C14 C13 C12 120.9(5) . . ?
O1 C14 C5 120.7(6) . . ?
O1 C14 C13 116.8(4) . . ?
C5 C14 C13 122.4(6) . . ?
N1 C15 C12 124.5(6) . . ?
N1 C15 H15 117.8 . . ?
C12 C15 H15 117.8 . . ?
N1 C16 C17 106.2(4) . . ?
N1 C16 H16A 110.5 . . ?
C17 C16 H16A 110.5 . . ?
N1 C16 H16B 110.5 . . ?
C17 C16 H16B 110.5 . . ?
H16A C16 H16B 108.7 . . ?
N2 C17 C16 104.1(5) . . ?
N2 C17 H17A 110.9 . . ?
C16 C17 H17A 110.9 . . ?
N2 C17 H17B 110.9 . . ?
C16 C17 H17B 110.9 . . ?
H17A C17 H17B 109.0 . . ?
N2 C18 C19 122.4(4) . . ?
N2 C18 H18 118.8 . . ?
C19 C18 H18 118.8 . . ?
C32 C19 C20 120.0(4) . . ?
C32 C19 C18 115.9(4) . . ?
C20 C19 C18 123.3(4) . . ?
C25 C20 C19 116.6(4) . . ?
C25 C20 C21 120.7(4) . . ?
C19 C20 C21 122.7(4) . . ?
C23 C21 C24 105.8(4) . . ?
C23 C21 C22 106.8(3) . . ?
C24 C21 C22 109.7(4) . . ?
C23 C21 C20 111.5(4) . . ?
C24 C21 C20 111.4(3) . . ?
C22 C21 C20 111.4(4) . . ?
C21 C22 H22A 109.5 . . ?
C21 C22 H22B 109.5 . . ?
H22A C22 H22B 109.5 . . ?
C21 C22 H22C 109.5 . . ?
H22A C22 H22C 109.5 . . ?
H22B C22 H22C 109.5 . . ?
C21 C23 H23A 109.5 . . ?
C21 C23 H23B 109.5 . . ?
H23A C23 H23B 109.5 . . ?
C21 C23 H23C 109.5 . . ?
H23A C23 H23C 109.5 . . ?
H23B C23 H23C 109.5 . . ?
C21 C24 H24A 109.5 . . ?
C21 C24 H24B 109.5 . . ?
H24A C24 H24B 109.5 . . ?
C21 C24 H24C 109.5 . . ?
H24A C24 H24C 109.5 . . ?
H24B C24 H24C 109.5 . . ?
C20 C25 C26 124.6(4) . . ?
C20 C25 H25 117.7 . . ?
C26 C25 H25 117.7 . . ?
C31 C26 C25 117.6(4) . . ?
C31 C26 C27 121.1(5) . . ?
C25 C26 C27 121.2(4) . . ?
C30 C27 C29 108.7(5) . . ?
C30 C27 C26 109.5(4) . . ?
C29 C27 C26 111.7(5) . . ?
C30 C27 C28 109.9(5) . . ?
C29 C27 C28 106.9(4) . . ?
C26 C27 C28 110.1(5) . . ?
C27 C28 H28A 109.5 . . ?
C27 C28 H28B 109.5 . . ?
H28A C28 H28B 109.5 . . ?
C27 C28 H28C 109.5 . . ?
H28A C28 H28C 109.5 . . ?
H28B C28 H28C 109.5 . . ?
C27 C29 H29A 109.5 . . ?
C27 C29 H29B 109.5 . . ?
H29A C29 H29B 109.5 . . ?
C27 C29 H29C 109.5 . . ?
H29A C29 H29C 109.5 . . ?
H29B C29 H29C 109.5 . . ?
C27 C30 H30A 109.5 . . ?
C27 C30 H30B 109.5 . . ?
H30A C30 H30B 109.5 . . ?
C27 C30 H30C 109.5 . . ?
H30A C30 H30C 109.5 . . ?
H30B C30 H30C 109.5 . . ?
O6 C31 C26 122.2(4) . . ?
O6 C31 C32 117.0(4) . . ?
C26 C31 C32 120.8(5) . . ?
O5 C32 C31 116.1(4) . . ?
O5 C32 C19 124.0(4) . . ?
C31 C32 C19 119.8(4) . . ?
O3 C33 C34 127.0(4) . . ?
O3 C33 C46 114.5(3) . . ?
C34 C33 C46 118.4(4) . . ?
C33 C34 C39 117.7(4) . . ?
C33 C34 C35 120.3(4) . . ?
C39 C34 C35 122.1(3) . . ?
C37 C35 C36 110.0(4) . . ?
C37 C35 C34 110.0(3) . . ?
C36 C35 C34 108.9(3) . . ?
C37 C35 C38 107.9(3) . . ?
C36 C35 C38 107.6(4) . . ?
C34 C35 C38 112.3(4) . . ?
C35 C36 H36A 109.5 . . ?
C35 C36 H36B 109.5 . . ?
H36A C36 H36B 109.5 . . ?
C35 C36 H36C 109.5 . . ?
H36A C36 H36C 109.5 . . ?
H36B C36 H36C 109.5 . . ?
C35 C37 H37A 109.5 . . ?
C35 C37 H37B 109.5 . . ?
H37A C37 H37B 109.5 . . ?
C35 C37 H37C 109.5 . . ?
H37A C37 H37C 109.5 . . ?
H37B C37 H37C 109.5 . . ?
C35 C38 H38A 109.5 . . ?
C35 C38 H38B 109.5 . . ?
H38A C38 H38B 109.5 . . ?
C35 C38 H38C 109.5 . . ?
H38A C38 H38C 109.5 . . ?
H38B C38 H38C 109.5 . . ?
C40 C39 C34 125.4(4) . . ?
C40 C39 H39 117.3 . . ?
C34 C39 H39 117.3 . . ?
C39 C40 C45 116.4(4) . . ?
C39 C40 C41 120.7(3) . . ?
C45 C40 C41 122.9(4) . . ?
C43 C41 C40 111.6(3) . . ?
C43 C41 C42 105.0(4) . . ?
C40 C41 C42 111.4(3) . . ?
C43 C41 C44 111.5(4) . . ?
C40 C41 C44 111.1(4) . . ?
C42 C41 C44 106.0(4) . . ?
C41 C42 H42A 109.5 . . ?
C41 C42 H42B 109.5 . . ?
H42A C42 H42B 109.5 . . ?
C41 C42 H42C 109.5 . . ?
H42A C42 H42C 109.5 . . ?
H42B C42 H42C 109.5 . . ?
C41 C43 H43A 109.5 . . ?
C41 C43 H43B 109.5 . . ?
H43A C43 H43B 109.5 . . ?
C41 C43 H43C 109.5 . . ?
H43A C43 H43C 109.5 . . ?
H43B C43 H43C 109.5 . . ?
C41 C44 H44A 109.5 . . ?
C41 C44 H44B 109.5 . . ?
H44A C44 H44B 109.5 . . ?
C41 C44 H44C 109.5 . . ?
H44A C44 H44C 109.5 . . ?
H44B C44 H44C 109.5 . . ?
C46 C45 C47 117.7(3) . . ?
C46 C45 C40 118.5(3) . . ?
C47 C45 C40 123.7(4) . . ?
O4 C46 C45 123.5(3) . . ?
O4 C46 C33 114.2(4) . . ?
C45 C46 C33 122.3(3) . . ?
N3 C47 C45 124.2(4) . . ?
N3 C47 H47 117.9 . . ?
C45 C47 H47 117.9 . . ?
N3 C48 C49 111.1(3) . . ?
N3 C48 H48A 109.4 . . ?
C49 C48 H48A 109.4 . . ?
N3 C48 H48B 109.4 . . ?
C49 C48 H48B 109.4 . . ?
H48A C48 H48B 108.0 . . ?
N4 C49 C48 109.8(3) . . ?
N4 C49 H49A 109.7 . . ?
C48 C49 H49A 109.7 . . ?
N4 C49 H49B 109.7 . . ?
C48 C49 H49B 109.7 . . ?
H49A C49 H49B 108.2 . . ?
N4 C50 C51 122.2(5) . . ?
N4 C50 H50 118.9 . . ?
C51 C50 H50 118.9 . . ?
C64 C51 C50 118.0(4) . . ?
C64 C51 C52 118.4(4) . . ?
C50 C51 C52 123.5(4) . . ?
C57 C52 C51 115.8(4) . . ?
C57 C52 C53 120.4(4) . . ?
C51 C52 C53 123.9(4) . . ?
C52 C53 C54 111.9(4) . . ?
C52 C53 C56 112.3(4) . . ?
C54 C53 C56 106.0(3) . . ?
C52 C53 C55 111.1(4) . . ?
C54 C53 C55 110.3(4) . . ?
C56 C53 C55 105.0(4) . . ?
C53 C54 H54A 109.5 . . ?
C53 C54 H54B 109.5 . . ?
H54A C54 H54B 109.5 . . ?
C53 C54 H54C 109.5 . . ?
H54A C54 H54C 109.5 . . ?
H54B C54 H54C 109.5 . . ?
C53 C55 H55A 109.5 . . ?
C53 C55 H55B 109.5 . . ?
H55A C55 H55B 109.5 . . ?
C53 C55 H55C 109.5 . . ?
H55A C55 H55C 109.5 . . ?
H55B C55 H55C 109.5 . . ?
C53 C56 H56A 109.5 . . ?
C53 C56 H56B 109.5 . . ?
H56A C56 H56B 109.5 . . ?
C53 C56 H56C 109.5 . . ?
H56A C56 H56C 109.5 . . ?
H56B C56 H56C 109.5 . . ?
C52 C57 C58 126.1(4) . . ?
C52 C57 H57 117.0 . . ?
C58 C57 H57 117.0 . . ?
C63 C58 C57 117.7(4) . . ?
C63 C58 C59 120.4(5) . . ?
C57 C58 C59 121.9(4) . . ?
C61 C59 C60 110.4(9) . . ?
C61 C59 C58 108.1(7) . . ?
C60 C59 C58 112.8(6) . . ?
C61 C59 C62 110.1(7) . . ?
C60 C59 C62 107.1(7) . . ?
C58 C59 C62 108.2(8) . . ?
C59 C60 H60A 109.5 . . ?
C59 C60 H60B 109.5 . . ?
H60A C60 H60B 109.5 . . ?
C59 C60 H60C 109.5 . . ?
H60A C60 H60C 109.5 . . ?
H60B C60 H60C 109.5 . . ?
C59 C61 H61A 109.5 . . ?
C59 C61 H61B 109.5 . . ?
H61A C61 H61B 109.5 . . ?
C59 C61 H61C 109.5 . . ?
H61A C61 H61C 109.5 . . ?
H61B C61 H61C 109.5 . . ?
C59 C62 H62A 109.5 . . ?
C59 C62 H62B 109.5 . . ?
H62A C62 H62B 109.5 . . ?
C59 C62 H62C 109.5 . . ?
H62A C62 H62C 109.5 . . ?
H62B C62 H62C 109.5 . . ?
O10 C63 C58 126.3(4) . . ?
O10 C63 C64 115.4(4) . . ?
C58 C63 C64 118.3(5) . . ?
O9 C64 C51 123.6(4) . . ?
O9 C64 C63 113.0(4) . . ?
C51 C64 C63 123.5(4) . . ?
N5 C65 C66 123.1(5) . . ?
N5 C65 H65 118.5 . . ?
C66 C65 H65 118.5 . . ?
C67 C66 C79 119.0(6) . . ?
C67 C66 C65 125.2(6) . . ?
C79 C66 C65 114.6(6) . . ?
C72 C67 C66 118.6(5) . . ?
C72 C67 C68 120.3(8) . . ?
C66 C67 C68 121.0(7) . . ?
C69 C68 C70 110.4(9) . . ?
C69 C68 C67 110.2(6) . . ?
C70 C68 C67 112.0(6) . . ?
C69 C68 C71 106.2(7) . . ?
C70 C68 C71 106.0(7) . . ?
C67 C68 C71 111.8(8) . . ?
C68 C69 H69A 109.5 . . ?
C68 C69 H69B 109.5 . . ?
H69A C69 H69B 109.5 . . ?
C68 C69 H69C 109.5 . . ?
H69A C69 H69C 109.5 . . ?
H69B C69 H69C 109.5 . . ?
C68 C70 H70A 109.5 . . ?
C68 C70 H70B 109.5 . . ?
H70A C70 H70B 109.5 . . ?
C68 C70 H70C 109.5 . . ?
H70A C70 H70C 109.5 . . ?
H70B C70 H70C 109.5 . . ?
C68 C71 H71A 109.5 . . ?
C68 C71 H71B 109.5 . . ?
H71A C71 H71B 109.5 . . ?
C68 C71 H71C 109.5 . . ?
H71A C71 H71C 109.5 . . ?
H71B C71 H71C 109.5 . . ?
C67 C72 C73 123.6(6) . . ?
C67 C72 H72 118.2 . . ?
C73 C72 H72 118.2 . . ?
C78 C73 C72 117.2(6) . . ?
C78 C73 C74 122.6(5) . . ?
C72 C73 C74 120.2(5) . . ?
C73 C74 C77 109.4(4) . . ?
C73 C74 C76 112.8(5) . . ?
C77 C74 C76 107.4(6) . . ?
C73 C74 C75 109.8(6) . . ?
C77 C74 C75 110.0(5) . . ?
C76 C74 C75 107.3(4) . . ?
C74 C75 H75A 109.5 . . ?
C74 C75 H75B 109.5 . . ?
H75A C75 H75B 109.5 . . ?
C74 C75 H75C 109.5 . . ?
H75A C75 H75C 109.5 . . ?
H75B C75 H75C 109.5 . . ?
C74 C76 H76A 109.5 . . ?
C74 C76 H76B 109.5 . . ?
H76A C76 H76B 109.5 . . ?
C74 C76 H76C 109.5 . . ?
H76A C76 H76C 109.5 . . ?
H76B C76 H76C 109.5 . . ?
C74 C77 H77A 109.5 . . ?
C74 C77 H77B 109.5 . . ?
H77A C77 H77B 109.5 . . ?
C74 C77 H77C 109.5 . . ?
H77A C77 H77C 109.5 . . ?
H77B C77 H77C 109.5 . . ?
O7 C78 C73 121.1(5) . . ?
O7 C78 C79 116.8(4) . . ?
C73 C78 C79 122.0(5) . . ?
O8 C79 C78 116.4(4) . . ?
O8 C79 C66 124.6(5) . . ?
C78 C79 C66 118.9(5) . . ?
N5 C80 C81 105.2(5) . . ?
N5 C80 H80A 110.7 . . ?
C81 C80 H80A 110.7 . . ?
N5 C80 H80B 110.7 . . ?
C81 C80 H80B 110.7 . . ?
H80A C80 H80B 108.8 . . ?
N6 C81 C80 106.6(5) . . ?
N6 C81 H81A 110.4 . . ?
C80 C81 H81A 110.4 . . ?
N6 C81 H81B 110.4 . . ?
C80 C81 H81B 110.4 . . ?
H81A C81 H81B 108.6 . . ?
N6 C82 C83B 126.3(11) . . ?
N6 C82 C83A 124.6(8) . . ?
N6 C82 H82 117.7 . . ?
C83A C82 H82 117.7 . . ?
Cl2 C97 Cl3 110.2(3) . . ?
Cl2 C97 Cl1 111.1(3) . . ?
Cl3 C97 Cl1 109.9(3) . . ?
Cl2 C97 H97 108.5 . . ?
Cl3 C97 H97 108.5 . . ?
Cl1 C97 H97 108.5 . . ?
O13 C98 H98A 109.5 . . ?
O13 C98 H98B 109.5 . . ?
H98A C98 H98B 109.5 . . ?
O13 C98 H98C 109.5 . . ?
H98A C98 H98C 109.5 . . ?
H98B C98 H98C 109.5 . . ?
O14 C99 H99A 109.5 . . ?
O14 C99 H99B 109.5 . . ?
H99A C99 H99B 109.5 . . ?
O14 C99 H99C 109.5 . . ?
H99A C99 H99C 109.5 . . ?
H99B C99 H99C 109.5 . . ?
C95A O12A H12A 109.5 . . ?
C96A C83A C84A 110.8(16) . . ?
C96A C83A C82 121.9(18) . . ?
C84A C83A C82 127.3(9) . . ?
C89A C84A C85A 117.7(9) . . ?
C89A C84A C83A 119.4(9) . . ?
C85A C84A C83A 122.9(12) . . ?
C84A C85A C87A 111.5(8) . . ?
C84A C85A C86A 110.1(9) . . ?
C87A C85A C86A 110.9(11) . . ?
C84A C85A C88A 111.6(11) . . ?
C87A C85A C88A 104.3(10) . . ?
C86A C85A C88A 108.2(11) . . ?
C85A C86A H86A 109.5 . . ?
C85A C86A H86B 109.5 . . ?
H86A C86A H86B 109.5 . . ?
C85A C86A H86C 109.5 . . ?
H86A C86A H86C 109.5 . . ?
H86B C86A H86C 109.5 . . ?
C85A C87A H87A 109.5 . . ?
C85A C87A H87B 109.5 . . ?
H87A C87A H87B 109.5 . . ?
C85A C87A H87C 109.5 . . ?
H87A C87A H87C 109.5 . . ?
H87B C87A H87C 109.5 . . ?
C85A C88A H88A 109.5 . . ?
C85A C88A H88B 109.5 . . ?
H88A C88A H88B 109.5 . . ?
C85A C88A H88C 109.5 . . ?
H88A C88A H88C 109.5 . . ?
H88B C88A H88C 109.5 . . ?
C84A C89A C90A 124.5(8) . . ?
C84A C89A H89A 117.7 . . ?
C90A C89A H89A 117.7 . . ?
C95A C90A C89A 116.0(8) . . ?
C95A C90A C91A 123.1(8) . . ?
C89A C90A C91A 120.8(8) . . ?
C92A C91A C94A 108.7(10) . . ?
C92A C91A C90A 113.9(10) . . ?
C94A C91A C90A 109.6(8) . . ?
C92A C91A C93A 106.7(10) . . ?
C94A C91A C93A 109.4(9) . . ?
C90A C91A C93A 108.4(10) . . ?
C91A C92A H92A 109.5 . . ?
C91A C92A H92B 109.5 . . ?
H92A C92A H92B 109.5 . . ?
C91A C92A H92C 109.5 . . ?
H92A C92A H92C 109.5 . . ?
H92B C92A H92C 109.5 . . ?
C91A C93A H93A 109.5 . . ?
C91A C93A H93B 109.5 . . ?
H93A C93A H93B 109.5 . . ?
C91A C93A H93C 109.5 . . ?
H93A C93A H93C 109.5 . . ?
H93B C93A H93C 109.5 . . ?
C91A C94A H94A 109.5 . . ?
C91A C94A H94B 109.5 . . ?
H94A C94A H94B 109.5 . . ?
C91A C94A H94C 109.5 . . ?
H94A C94A H94C 109.5 . . ?
H94B C94A H94C 109.5 . . ?
O12A C95A C90A 120.2(8) . . ?
O12A C95A C96A 118.3(8) . . ?
C90A C95A C96A 121.5(8) . . ?
C83A C96A C95A 127.7(15) . . ?
C83A C96A O11 114.2(14) . . ?
C95A C96A O11 118.0(8) . . ?
C95B O12B H12B 109.5 . . ?
C82 C83B C84B 118.4(13) . . ?
C82 C83B C96B 114(2) . . ?
C84B C83B C96B 127(2) . . ?
C83B C84B C89B 116.2(13) . . ?
C83B C84B C85B 126.6(13) . . ?
C89B C84B C85B 117.2(8) . . ?
C88B C85B C84B 113.5(9) . . ?
C88B C85B C86B 105.3(9) . . ?
C84B C85B C86B 110.2(8) . . ?
C88B C85B C87B 105.6(9) . . ?
C84B C85B C87B 109.9(9) . . ?
C86B C85B C87B 112.2(9) . . ?
C85B C86B H86D 109.5 . . ?
C85B C86B H86E 109.5 . . ?
H86D C86B H86E 109.5 . . ?
C85B C86B H86F 109.5 . . ?
H86D C86B H86F 109.5 . . ?
H86E C86B H86F 109.5 . . ?
C85B C87B H87D 109.5 . . ?
C85B C87B H87E 109.5 . . ?
H87D C87B H87E 109.5 . . ?
C85B C87B H87F 109.5 . . ?
H87D C87B H87F 109.5 . . ?
H87E C87B H87F 109.5 . . ?
C85B C88B H88D 109.5 . . ?
C85B C88B H88E 109.5 . . ?
H88D C88B H88E 109.5 . . ?
C85B C88B H88F 109.5 . . ?
H88D C88B H88F 109.5 . . ?
H88E C88B H88F 109.5 . . ?
C84B C89B C90B 124.0(9) . . ?
C84B C89B H89B 118.0 . . ?
C90B C89B H89B 118.0 . . ?
C89B C90B C95B 116.7(9) . . ?
C89B C90B C91B 120.5(8) . . ?
C95B C90B C91B 122.4(9) . . ?
C94B C91B C92B 106.8(11) . . ?
C94B C91B C90B 111.5(12) . . ?
C92B C91B C90B 112.4(9) . . ?
C94B C91B C93B 109.6(15) . . ?
C92B C91B C93B 108.0(9) . . ?
C90B C91B C93B 108.4(9) . . ?
C91B C92B H92D 109.5 . . ?
C91B C92B H92E 109.5 . . ?
H92D C92B H92E 109.5 . . ?
C91B C92B H92F 109.5 . . ?
H92D C92B H92F 109.5 . . ?
H92E C92B H92F 109.5 . . ?
C91B C93B H93D 109.5 . . ?
C91B C93B H93E 109.5 . . ?
H93D C93B H93E 109.5 . . ?
C91B C93B H93F 109.5 . . ?
H93D C93B H93F 109.5 . . ?
H93E C93B H93F 109.5 . . ?
C91B C94B H94D 109.5 . . ?
C91B C94B H94E 109.5 . . ?
H94D C94B H94E 109.5 . . ?
C91B C94B H94F 109.5 . . ?
H94D C94B H94F 109.5 . . ?
H94E C94B H94F 109.5 . . ?
O12B C95B C90B 122.4(8) . . ?
O12B C95B C96B 116.6(9) . . ?
C90B C95B C96B 120.8(9) . . ?
O11 C96B C95B 110.8(10) . . ?
O11 C96B C83B 132.5(16) . . ?
C95B C96B C83B 115.0(16) . . ?

loop_
_geom_bond_atom_site_label_1
_geom_bond_atom_site_label_2
_geom_bond_distance
_geom_bond_site_symmetry_2
_geom_bond_publ_flag
Cl1 C97 1.769(6) . ?
Cl2 C97 1.740(6) . ?
Cl3 C97 1.760(7) . ?
Al02 O2 1.839(4) . ?
Al02 O5 1.862(3) . ?
Al02 O3 1.863(3) . ?
Al02 O4 1.921(3) . ?
Al02 N2 2.018(4) . ?
Al02 N1 2.033(5) . ?
Al04 O11 1.840(4) . ?
Al04 O10 1.854(3) . ?
Al04 O8 1.866(3) . ?
Al04 O9 1.898(4) . ?
Al04 N6 2.009(6) . ?
Al04 N5 2.014(6) . ?
O1 C14 1.380(8) . ?
O1 H1 0.8400 . ?
O2 C13 1.340(5) . ?
O3 C33 1.321(5) . ?
O4 C46 1.325(5) . ?
O5 C32 1.336(5) . ?
O6 C31 1.369(6) . ?
O6 H6 0.8400 . ?
O7 C78 1.377(5) . ?
O7 H7 0.8400 . ?
O8 C79 1.324(6) . ?
O9 C64 1.338(5) . ?
O10 C63 1.331(6) . ?
O11 C96B 1.285(13) . ?
O11 C96A 1.452(12) . ?
O13 C98 1.435(6) . ?
O13 H13 0.8400 . ?
O14 C99 1.431(7) . ?
O14 H14 0.8400 . ?
N1 C15 1.283(6) . ?
N1 C16 1.475(8) . ?
N2 C18 1.293(5) . ?
N2 C17 1.457(6) . ?
N3 C47 1.309(5) . ?
N3 C48 1.454(5) . ?
N3 H3 0.8800 . ?
N4 C50 1.307(5) . ?
N4 C49 1.452(5) . ?
N4 H4 0.8800 . ?
N5 C65 1.281(11) . ?
N5 C80 1.483(9) . ?
N6 C82 1.260(10) . ?
N6 C81 1.483(9) . ?
C1 C5 1.523(11) . ?
C1 C2 1.530(11) . ?
C1 C3 1.542(7) . ?
C1 C4 1.545(7) . ?
C2 H2A 0.9800 . ?
C2 H2B 0.9800 . ?
C2 H2C 0.9800 . ?
C3 H3A 0.9800 . ?
C3 H3B 0.9800 . ?
C3 H3C 0.9800 . ?
C4 H4A 0.9800 . ?
C4 H4B 0.9800 . ?
C4 H4C 0.9800 . ?
C5 C14 1.394(7) . ?
C5 C6 1.416(10) . ?
C6 C7 1.375(10) . ?
C6 H6A 0.9500 . ?
C7 C12 1.435(7) . ?
C7 C8 1.552(10) . ?
C8 C11 1.524(10) . ?
C8 C10 1.555(8) . ?
C8 C9 1.564(8) . ?
C9 H9A 0.9800 . ?
C9 H9B 0.9800 . ?
C9 H9C 0.9800 . ?
C10 H10A 0.9800 . ?
C10 H10B 0.9800 . ?
C10 H10C 0.9800 . ?
C11 H11A 0.9800 . ?
C11 H11B 0.9800 . ?
C11 H11C 0.9800 . ?
C12 C13 1.408(9) . ?
C12 C15 1.449(9) . ?
C13 C14 1.394(9) . ?
C15 H15 0.9500 . ?
C16 C17 1.520(7) . ?
C16 H16A 0.9900 . ?
C16 H16B 0.9900 . ?
C17 H17A 0.9900 . ?
C17 H17B 0.9900 . ?
C18 C19 1.456(7) . ?
C18 H18 0.9500 . ?
C19 C32 1.421(7) . ?
C19 C20 1.423(6) . ?
C20 C25 1.397(6) . ?
C20 C21 1.545(7) . ?
C21 C23 1.538(6) . ?
C21 C24 1.540(7) . ?
C21 C22 1.544(6) . ?
C22 H22A 0.9800 . ?
C22 H22B 0.9800 . ?
C22 H22C 0.9800 . ?
C23 H23A 0.9800 . ?
C23 H23B 0.9800 . ?
C23 H23C 0.9800 . ?
C24 H24A 0.9800 . ?
C24 H24B 0.9800 . ?
C24 H24C 0.9800 . ?
C25 C26 1.402(7) . ?
C25 H25 0.9500 . ?
C26 C31 1.390(6) . ?
C26 C27 1.542(7) . ?
C27 C30 1.532(9) . ?
C27 C29 1.538(7) . ?
C27 C28 1.550(7) . ?
C28 H28A 0.9800 . ?
C28 H28B 0.9800 . ?
C28 H28C 0.9800 . ?
C29 H29A 0.9800 . ?
C29 H29B 0.9800 . ?
C29 H29C 0.9800 . ?
C30 H30A 0.9800 . ?
C30 H30B 0.9800 . ?
C30 H30C 0.9800 . ?
C31 C32 1.413(7) . ?
C33 C34 1.387(5) . ?
C33 C46 1.422(6) . ?
C34 C39 1.420(6) . ?
C34 C35 1.536(5) . ?
C35 C37 1.525(6) . ?
C35 C36 1.528(6) . ?
C35 C38 1.538(6) . ?
C36 H36A 0.9800 . ?
C36 H36B 0.9800 . ?
C36 H36C 0.9800 . ?
C37 H37A 0.9800 . ?
C37 H37B 0.9800 . ?
C37 H37C 0.9800 . ?
C38 H38A 0.9800 . ?
C38 H38B 0.9800 . ?
C38 H38C 0.9800 . ?
C39 C40 1.377(6) . ?
C39 H39 0.9500 . ?
C40 C45 1.443(5) . ?
C40 C41 1.542(6) . ?
C41 C43 1.540(7) . ?
C41 C42 1.542(6) . ?
C41 C44 1.543(6) . ?
C42 H42A 0.9800 . ?
C42 H42B 0.9800 . ?
C42 H42C 0.9800 . ?
C43 H43A 0.9800 . ?
C43 H43B 0.9800 . ?
C43 H43C 0.9800 . ?
C44 H44A 0.9800 . ?
C44 H44B 0.9800 . ?
C44 H44C 0.9800 . ?
C45 C46 1.416(6) . ?
C45 C47 1.420(5) . ?
C47 H47 0.9500 . ?
C48 C49 1.531(6) . ?
C48 H48A 0.9900 . ?
C48 H48B 0.9900 . ?
C49 H49A 0.9900 . ?
C49 H49B 0.9900 . ?
C50 C51 1.432(6) . ?
C50 H50 0.9500 . ?
C51 C64 1.401(7) . ?
C51 C52 1.455(6) . ?
C52 C57 1.377(7) . ?
C52 C53 1.534(7) . ?
C53 C54 1.537(6) . ?
C53 C56 1.544(6) . ?
C53 C55 1.553(6) . ?
C54 H54A 0.9800 . ?
C54 H54B 0.9800 . ?
C54 H54C 0.9800 . ?
C55 H55A 0.9800 . ?
C55 H55B 0.9800 . ?
C55 H55C 0.9800 . ?
C56 H56A 0.9800 . ?
C56 H56B 0.9800 . ?
C56 H56C 0.9800 . ?
C57 C58 1.413(8) . ?
C57 H57 0.9500 . ?
C58 C63 1.394(6) . ?
C58 C59 1.531(8) . ?
C59 C61 1.519(16) . ?
C59 C60 1.528(8) . ?
C59 C62 1.560(13) . ?
C60 H60A 0.9800 . ?
C60 H60B 0.9800 . ?
C60 H60C 0.9800 . ?
C61 H61A 0.9800 . ?
C61 H61B 0.9800 . ?
C61 H61C 0.9800 . ?
C62 H62A 0.9800 . ?
C62 H62B 0.9800 . ?
C62 H62C 0.9800 . ?
C63 C64 1.410(6) . ?
C65 C66 1.455(11) . ?
C65 H65 0.9500 . ?
C66 C67 1.421(10) . ?
C66 C79 1.435(7) . ?
C67 C72 1.370(10) . ?
C67 C68 1.541(8) . ?
C68 C69 1.537(12) . ?
C68 C70 1.540(10) . ?
C68 C71 1.543(16) . ?
C69 H69A 0.9800 . ?
C69 H69B 0.9800 . ?
C69 H69C 0.9800 . ?
C70 H70A 0.9800 . ?
C70 H70B 0.9800 . ?
C70 H70C 0.9800 . ?
C71 H71A 0.9800 . ?
C71 H71B 0.9800 . ?
C71 H71C 0.9800 . ?
C72 C73 1.417(7) . ?
C72 H72 0.9500 . ?
C73 C78 1.381(7) . ?
C73 C74 1.527(9) . ?
C74 C77 1.533(10) . ?
C74 C76 1.540(7) . ?
C74 C75 1.542(7) . ?
C75 H75A 0.9800 . ?
C75 H75B 0.9800 . ?
C75 H75C 0.9800 . ?
C76 H76A 0.9800 . ?
C76 H76B 0.9800 . ?
C76 H76C 0.9800 . ?
C77 H77A 0.9800 . ?
C77 H77B 0.9800 . ?
C77 H77C 0.9800 . ?
C78 C79 1.404(7) . ?
C80 C81 1.507(13) . ?
C80 H80A 0.9900 . ?
C80 H80B 0.9900 . ?
C81 H81A 0.9900 . ?
C81 H81B 0.9900 . ?
C82 C83B 1.28(3) . ?
C82 C83A 1.63(3) . ?
C82 H82 0.9500 . ?
C97 H97 1.0000 . ?
C98 H98A 0.9800 . ?
C98 H98B 0.9800 . ?
C98 H98C 0.9800 . ?
C99 H99A 0.9800 . ?
C99 H99B 0.9800 . ?
C99 H99C 0.9800 . ?
O12A C95A 1.367(10) . ?
O12A H12A 0.8400 . ?
C83A C96A 1.381(16) . ?
C83A C84A 1.57(3) . ?
C84A C89A 1.401(16) . ?
C84A C85A 1.527(13) . ?
C85A C87A 1.548(14) . ?
C85A C86A 1.551(19) . ?
C85A C88A 1.551(18) . ?
C86A H86A 0.9800 . ?
C86A H86B 0.9800 . ?
C86A H86C 0.9800 . ?
C87A H87A 0.9800 . ?
C87A H87B 0.9800 . ?
C87A H87C 0.9800 . ?
C88A H88A 0.9800 . ?
C88A H88B 0.9800 . ?
C88A H88C 0.9800 . ?
C89A C90A 1.410(12) . ?
C89A H89A 0.9500 . ?
C90A C95A 1.396(12) . ?
C90A C91A 1.535(16) . ?
C91A C92A 1.526(16) . ?
C91A C94A 1.528(16) . ?
C91A C93A 1.540(14) . ?
C92A H92A 0.9800 . ?
C92A H92B 0.9800 . ?
C92A H92C 0.9800 . ?
C93A H93A 0.9800 . ?
C93A H93B 0.9800 . ?
C93A H93C 0.9800 . ?
C94A H94A 0.9800 . ?
C94A H94B 0.9800 . ?
C94A H94C 0.9800 . ?
C95A C96A 1.403(15) . ?
O12B C95B 1.348(11) . ?
O12B H12B 0.8400 . ?
C83B C84B 1.29(3) . ?
C83B C96B 1.43(2) . ?
C84B C89B 1.396(14) . ?
C84B C85B 1.534(14) . ?
C85B C88B 1.534(13) . ?
C85B C86B 1.549(17) . ?
C85B C87B 1.569(14) . ?
C86B H86D 0.9800 . ?
C86B H86E 0.9800 . ?
C86B H86F 0.9800 . ?
C87B H87D 0.9800 . ?
C87B H87E 0.9800 . ?
C87B H87F 0.9800 . ?
C88B H88D 0.9800 . ?
C88B H88E 0.9800 . ?
C88B H88F 0.9800 . ?
C89B C90B 1.400(14) . ?
C89B H89B 0.9500 . ?
C90B C95B 1.411(13) . ?
C90B C91B 1.538(13) . ?
C91B C94B 1.51(2) . ?
C91B C92B 1.534(14) . ?
C91B C93B 1.556(16) . ?
C92B H92D 0.9800 . ?
C92B H92E 0.9800 . ?
C92B H92F 0.9800 . ?
C93B H93D 0.9800 . ?
C93B H93E 0.9800 . ?
C93B H93F 0.9800 . ?
C94B H94D 0.9800 . ?
C94B H94E 0.9800 . ?
C94B H94F 0.9800 . ?
C95B C96B 1.418(16) . ?

loop_
_geom_torsion_atom_site_label_1
_geom_torsion_atom_site_label_2
_geom_torsion_atom_site_label_3
_geom_torsion_atom_site_label_4
_geom_torsion
_geom_torsion_site_symmetry_1
_geom_torsion_site_symmetry_2
_geom_torsion_site_symmetry_3
_geom_torsion_site_symmetry_4
_geom_torsion_publ_flag
O5 Al02 O2 C13 -150.1(5) . . . . ?
O3 Al02 O2 C13 37.0(5) . . . . ?
O4 Al02 O2 C13 121.5(5) . . . . ?
N2 Al02 O2 C13 -81.4(7) . . . . ?
N1 Al02 O2 C13 -47.9(5) . . . . ?
O2 Al02 O3 C33 112.0(3) . . . . ?
O4 Al02 O3 C33 7.6(3) . . . . ?
N2 Al02 O3 C33 -83.7(3) . . . . ?
N1 Al02 O3 C33 -162.0(3) . . . . ?
O2 Al02 O5 C32 -145.7(4) . . . . ?
O4 Al02 O5 C32 -40.9(4) . . . . ?
N2 Al02 O5 C32 51.0(4) . . . . ?
N1 Al02 O5 C32 128.1(4) . . . . ?
O11 Al04 O8 C79 -147.1(4) . . . . ?
O9 Al04 O8 C79 -44.0(4) . . . . ?
N6 Al04 O8 C79 126.8(4) . . . . ?
N5 Al04 O8 C79 48.1(4) . . . . ?
O11 Al04 O9 C64 -100.7(3) . . . . ?
O10 Al04 O9 C64 -6.1(3) . . . . ?
O8 Al04 O9 C64 172.5(3) . . . . ?
N6 Al04 O9 C64 32.2(11) . . . . ?
N5 Al04 O9 C64 88.6(3) . . . . ?
O11 Al04 O10 C63 105.8(4) . . . . ?
O9 Al04 O10 C63 3.4(4) . . . . ?
N6 Al04 O10 C63 -167.9(5) . . . . ?
N5 Al04 O10 C63 -88.1(5) . . . . ?
O10 Al04 O11 C96B 35.7(7) . . . . ?
O8 Al04 O11 C96B -151.5(7) . . . . ?
O9 Al04 O11 C96B 120.5(7) . . . . ?
N6 Al04 O11 C96B -49.2(7) . . . . ?
N5 Al04 O11 C96B -91.8(10) . . . . ?
O10 Al04 O11 C96A 44.1(7) . . . . ?
O8 Al04 O11 C96A -143.1(7) . . . . ?
O9 Al04 O11 C96A 128.9(7) . . . . ?
N6 Al04 O11 C96A -40.8(7) . . . . ?
N5 Al04 O11 C96A -83.4(10) . . . . ?
C2 C1 C5 C14 54.6(7) . . . . ?
C3 C1 C5 C14 -66.1(8) . . . . ?
C4 C1 C5 C14 173.0(5) . . . . ?
C2 C1 C5 C6 -123.9(5) . . . . ?
C3 C1 C5 C6 115.4(6) . . . . ?
C4 C1 C5 C6 -5.4(8) . . . . ?
C14 C5 C6 C7 -3.4(8) . . . . ?
C1 C5 C6 C7 175.1(5) . . . . ?
C5 C6 C7 C12 -0.2(8) . . . . ?
C5 C6 C7 C8 -178.9(5) . . . . ?
C6 C7 C8 C11 113.2(6) . . . . ?
C12 C7 C8 C11 -65.5(6) . . . . ?
C6 C7 C8 C10 -119.5(6) . . . . ?
C12 C7 C8 C10 61.7(7) . . . . ?
C6 C7 C8 C9 -4.7(7) . . . . ?
C12 C7 C8 C9 176.6(5) . . . . ?
C6 C7 C12 C13 2.5(7) . . . . ?
C8 C7 C12 C13 -178.7(5) . . . . ?
C6 C7 C12 C15 -174.0(5) . . . . ?
C8 C7 C12 C15 4.7(7) . . . . ?
Al02 O2 C13 C14 -137.0(4) . . . . ?
Al02 O2 C13 C12 43.6(7) . . . . ?
C7 C12 C13 O2 178.2(4) . . . . ?
C15 C12 C13 O2 -5.1(7) . . . . ?
C7 C12 C13 C14 -1.2(7) . . . . ?
C15 C12 C13 C14 175.5(5) . . . . ?
C6 C5 C14 O1 -178.0(5) . . . . ?
C1 C5 C14 O1 3.5(8) . . . . ?
C6 C5 C14 C13 4.8(8) . . . . ?
C1 C5 C14 C13 -173.7(5) . . . . ?
O2 C13 C14 O1 0.6(7) . . . . ?
C12 C13 C14 O1 180.0(5) . . . . ?
O2 C13 C14 C5 177.9(5) . . . . ?
C12 C13 C14 C5 -2.7(8) . . . . ?
C16 N1 C15 C12 -171.2(4) . . . . ?
Al02 N1 C15 C12 -10.4(7) . . . . ?
C13 C12 C15 N1 -10.6(7) . . . . ?
C7 C12 C15 N1 166.0(5) . . . . ?
C15 N1 C16 C17 131.4(4) . . . . ?
Al02 N1 C16 C17 -31.1(5) . . . . ?
C18 N2 C17 C16 117.9(5) . . . . ?
Al02 N2 C17 C16 -48.2(4) . . . . ?
N1 C16 C17 N2 48.8(4) . . . . ?
C17 N2 C18 C19 -161.2(4) . . . . ?
Al02 N2 C18 C19 3.2(6) . . . . ?
N2 C18 C19 C32 29.7(6) . . . . ?
N2 C18 C19 C20 -160.2(4) . . . . ?
C32 C19 C20 C25 7.0(6) . . . . ?
C18 C19 C20 C25 -162.7(4) . . . . ?
C32 C19 C20 C21 -170.4(4) . . . . ?
C18 C19 C20 C21 19.8(6) . . . . ?
C25 C20 C21 C23 -19.2(5) . . . . ?
C19 C20 C21 C23 158.1(4) . . . . ?
C25 C20 C21 C24 -137.1(4) . . . . ?
C19 C20 C21 C24 40.2(5) . . . . ?
C25 C20 C21 C22 100.0(5) . . . . ?
C19 C20 C21 C22 -82.6(5) . . . . ?
C19 C20 C25 C26 -1.2(6) . . . . ?
C21 C20 C25 C26 176.3(4) . . . . ?
C20 C25 C26 C31 -3.6(7) . . . . ?
C20 C25 C26 C27 178.2(5) . . . . ?
C31 C26 C27 C30 -64.1(6) . . . . ?
C25 C26 C27 C30 114.0(5) . . . . ?
C31 C26 C27 C29 175.4(5) . . . . ?
C25 C26 C27 C29 -6.4(7) . . . . ?
C31 C26 C27 C28 56.8(7) . . . . ?
C25 C26 C27 C28 -125.0(5) . . . . ?
C25 C26 C31 O6 -176.6(5) . . . . ?
C27 C26 C31 O6 1.7(8) . . . . ?
C25 C26 C31 C32 2.5(7) . . . . ?
C27 C26 C31 C32 -179.3(5) . . . . ?
Al02 O5 C32 C31 147.5(4) . . . . ?
Al02 O5 C32 C19 -35.8(6) . . . . ?
O6 C31 C32 O5 -0.8(7) . . . . ?
C26 C31 C32 O5 -179.9(5) . . . . ?
O6 C31 C32 C19 -177.7(4) . . . . ?
C26 C31 C32 C19 3.2(7) . . . . ?
C20 C19 C32 O5 175.2(4) . . . . ?
C18 C19 C32 O5 -14.3(6) . . . . ?
C20 C19 C32 C31 -8.1(7) . . . . ?
C18 C19 C32 C31 162.4(4) . . . . ?
Al02 O3 C33 C34 -178.1(3) . . . . ?
Al02 O3 C33 C46 -2.4(4) . . . . ?
O3 C33 C34 C39 -172.8(4) . . . . ?
C46 C33 C34 C39 11.6(5) . . . . ?
O3 C33 C34 C35 8.5(6) . . . . ?
C46 C33 C34 C35 -167.0(3) . . . . ?
C33 C34 C35 C37 -65.1(5) . . . . ?
C39 C34 C35 C37 116.3(4) . . . . ?
C33 C34 C35 C36 55.6(5) . . . . ?
C39 C34 C35 C36 -123.1(4) . . . . ?
C33 C34 C35 C38 174.6(4) . . . . ?
C39 C34 C35 C38 -4.0(5) . . . . ?
C33 C34 C39 C40 -3.7(6) . . . . ?
C35 C34 C39 C40 174.9(4) . . . . ?
C34 C39 C40 C45 -5.5(6) . . . . ?
C34 C39 C40 C41 175.3(4) . . . . ?
C39 C40 C41 C43 -125.5(4) . . . . ?
C45 C40 C41 C43 55.3(5) . . . . ?
C39 C40 C41 C42 -8.5(6) . . . . ?
C45 C40 C41 C42 172.3(4) . . . . ?
C39 C40 C41 C44 109.4(4) . . . . ?
C45 C40 C41 C44 -69.7(5) . . . . ?
C39 C40 C45 C46 6.3(5) . . . . ?
C41 C40 C45 C46 -174.4(4) . . . . ?
C39 C40 C45 C47 -171.1(4) . . . . ?
C41 C40 C45 C47 8.1(6) . . . . ?
Al02 O4 C46 C45 -167.2(3) . . . . ?
Al02 O4 C46 C33 13.3(4) . . . . ?
C47 C45 C46 O4 -0.2(5) . . . . ?
C40 C45 C46 O4 -177.8(3) . . . . ?
C47 C45 C46 C33 179.2(3) . . . . ?
C40 C45 C46 C33 1.6(5) . . . . ?
O3 C33 C46 O4 -7.5(5) . . . . ?
C34 C33 C46 O4 168.6(3) . . . . ?
O3 C33 C46 C45 173.0(3) . . . . ?
C34 C33 C46 C45 -10.9(5) . . . . ?
C48 N3 C47 C45 -176.1(3) . . . . ?
C46 C45 C47 N3 2.2(6) . . . . ?
C40 C45 C47 N3 179.7(4) . . . . ?
C47 N3 C48 C49 93.1(5) . . . . ?
C50 N4 C49 C48 98.4(5) . . . . ?
N3 C48 C49 N4 -65.4(5) . . . . ?
C49 N4 C50 C51 -175.4(4) . . . . ?
N4 C50 C51 C64 -1.6(6) . . . . ?
N4 C50 C51 C52 177.8(4) . . . . ?
C64 C51 C52 C57 -0.2(6) . . . . ?
C50 C51 C52 C57 -179.6(5) . . . . ?
C64 C51 C52 C53 178.8(4) . . . . ?
C50 C51 C52 C53 -0.6(7) . . . . ?
C57 C52 C53 C54 119.8(5) . . . . ?
C51 C52 C53 C54 -59.1(5) . . . . ?
C57 C52 C53 C56 0.8(6) . . . . ?
C51 C52 C53 C56 -178.1(4) . . . . ?
C57 C52 C53 C55 -116.4(5) . . . . ?
C51 C52 C53 C55 64.6(5) . . . . ?
C51 C52 C57 C58 -1.6(9) . . . . ?
C53 C52 C57 C58 179.4(6) . . . . ?
C52 C57 C58 C63 -0.3(11) . . . . ?
C52 C57 C58 C59 177.6(8) . . . . ?
C63 C58 C59 C61 60.3(10) . . . . ?
C57 C58 C59 C61 -117.5(7) . . . . ?
C63 C58 C59 C60 -177.2(8) . . . . ?
C57 C58 C59 C60 5.0(14) . . . . ?
C63 C58 C59 C62 -58.9(11) . . . . ?
C57 C58 C59 C62 123.3(7) . . . . ?
Al04 O10 C63 C58 -178.3(6) . . . . ?
Al04 O10 C63 C64 -0.1(7) . . . . ?
C57 C58 C63 O10 -178.0(6) . . . . ?
C59 C58 C63 O10 4.1(12) . . . . ?
C57 C58 C63 C64 3.9(10) . . . . ?
C59 C58 C63 C64 -173.9(8) . . . . ?
Al04 O9 C64 C51 -173.1(3) . . . . ?
Al04 O9 C64 C63 7.5(5) . . . . ?
C50 C51 C64 O9 4.2(6) . . . . ?
C52 C51 C64 O9 -175.2(4) . . . . ?
C50 C51 C64 C63 -176.5(5) . . . . ?
C52 C51 C64 C63 4.1(7) . . . . ?
O10 C63 C64 O9 -4.9(7) . . . . ?
C58 C63 C64 O9 173.4(5) . . . . ?
O10 C63 C64 C51 175.7(5) . . . . ?
C58 C63 C64 C51 -6.0(9) . . . . ?
C80 N5 C65 C66 -158.9(5) . . . . ?
Al04 N5 C65 C66 4.1(9) . . . . ?
N5 C65 C66 C67 -163.1(6) . . . . ?
N5 C65 C66 C79 29.7(8) . . . . ?
C79 C66 C67 C72 4.6(8) . . . . ?
C65 C66 C67 C72 -162.0(5) . . . . ?
C79 C66 C67 C68 -171.9(5) . . . . ?
C65 C66 C67 C68 21.4(8) . . . . ?
C72 C67 C68 C69 -132.9(8) . . . . ?
C66 C67 C68 C69 43.6(10) . . . . ?
C72 C67 C68 C70 103.8(10) . . . . ?
C66 C67 C68 C70 -79.7(10) . . . . ?
C72 C67 C68 C71 -15.0(8) . . . . ?
C66 C67 C68 C71 161.5(6) . . . . ?
C66 C67 C72 C73 1.5(8) . . . . ?
C68 C67 C72 C73 178.1(5) . . . . ?
C67 C72 C73 C78 -3.7(8) . . . . ?
C67 C72 C73 C74 175.6(5) . . . . ?
C78 C73 C74 C77 -59.8(7) . . . . ?
C72 C73 C74 C77 121.0(5) . . . . ?
C78 C73 C74 C76 -179.3(6) . . . . ?
C72 C73 C74 C76 1.5(8) . . . . ?
C78 C73 C74 C75 61.0(7) . . . . ?
C72 C73 C74 C75 -118.1(6) . . . . ?
C72 C73 C78 O7 179.5(5) . . . . ?
C74 C73 C78 O7 0.3(8) . . . . ?
C72 C73 C78 C79 -0.6(8) . . . . ?
C74 C73 C78 C79 -179.8(5) . . . . ?
Al04 O8 C79 C78 152.3(4) . . . . ?
Al04 O8 C79 C66 -30.9(7) . . . . ?
O7 C78 C79 O8 3.5(7) . . . . ?
C73 C78 C79 O8 -176.4(5) . . . . ?
O7 C78 C79 C66 -173.5(5) . . . . ?
C73 C78 C79 C66 6.6(8) . . . . ?
C67 C66 C79 O8 174.6(5) . . . . ?
C65 C66 C79 O8 -17.3(7) . . . . ?
C67 C66 C79 C78 -8.6(8) . . . . ?
C65 C66 C79 C78 159.4(5) . . . . ?
C65 N5 C80 C81 118.0(8) . . . . ?
Al04 N5 C80 C81 -47.3(6) . . . . ?
C82 N6 C81 C80 131.7(7) . . . . ?
Al04 N6 C81 C80 -29.6(7) . . . . ?
N5 C80 C81 N6 47.9(8) . . . . ?
C81 N6 C82 C83B -165.5(10) . . . . ?
Al04 N6 C82 C83B -6.0(13) . . . . ?
C81 N6 C82 C83A 179.9(7) . . . . ?
Al04 N6 C82 C83A -20.6(10) . . . . ?
N6 C82 C83A C96A -7.4(16) . . . . ?
N6 C82 C83A C84A 174.7(9) . . . . ?
C96A C83A C84A C89A -2.8(15) . . . . ?
C82 C83A C84A C89A 175.4(10) . . . . ?
C96A C83A C84A C85A 174.8(10) . . . . ?
C82 C83A C84A C85A -7.1(18) . . . . ?
C89A C84A C85A C87A -110.1(12) . . . . ?
C83A C84A C85A C87A 72.3(15) . . . . ?
C89A C84A C85A C86A 126.3(11) . . . . ?
C83A C84A C85A C86A -51.3(14) . . . . ?
C89A C84A C85A C88A 6.1(14) . . . . ?
C83A C84A C85A C88A -171.5(11) . . . . ?
C85A C84A C89A C90A -177.5(8) . . . . ?
C83A C84A C89A C90A 0.2(15) . . . . ?
C84A C89A C90A C95A 2.8(13) . . . . ?
C84A C89A C90A C91A -176.0(9) . . . . ?
C95A C90A C91A C92A -179.4(9) . . . . ?
C89A C90A C91A C92A -0.8(13) . . . . ?
C95A C90A C91A C94A -57.4(11) . . . . ?
C89A C90A C91A C94A 121.3(9) . . . . ?
C95A C90A C91A C93A 62.0(12) . . . . ?
C89A C90A C91A C93A -119.4(10) . . . . ?
C89A C90A C95A O12A 177.7(8) . . . . ?
C91A C90A C95A O12A -3.6(13) . . . . ?
C89A C90A C95A C96A -3.1(13) . . . . ?
C91A C90A C95A C96A 175.6(9) . . . . ?
C84A C83A C96A C95A 2.6(18) . . . . ?
C82 C83A C96A C95A -175.7(10) . . . . ?
C84A C83A C96A O11 -174.2(8) . . . . ?
C82 C83A C96A O11 7.6(16) . . . . ?
O12A C95A C96A C83A 179.5(11) . . . . ?
C90A C95A C96A C83A 0.3(17) . . . . ?
O12A C95A C96A O11 -3.8(13) . . . . ?
C90A C95A C96A O11 176.9(8) . . . . ?
Al04 O11 C96A C83A 25.3(13) . . . . ?
Al04 O11 C96A C95A -151.8(6) . . . . ?
N6 C82 C83B C84B 160.1(12) . . . . ?
N6 C82 C83B C96B -13(2) . . . . ?
C82 C83B C84B C89B 180.0(13) . . . . ?
C96B C83B C84B C89B -8(3) . . . . ?
C82 C83B C84B C85B 3(3) . . . . ?
C96B C83B C84B C85B 175.2(14) . . . . ?
C83B C84B C85B C88B 177.5(15) . . . . ?
C89B C84B C85B C88B 0.8(15) . . . . ?
C83B C84B C85B C86B -64.6(17) . . . . ?
C89B C84B C85B C86B 118.7(11) . . . . ?
C83B C84B C85B C87B 59.5(18) . . . . ?
C89B C84B C85B C87B -117.2(11) . . . . ?
C83B C84B C89B C90B 4.6(19) . . . . ?
C85B C84B C89B C90B -178.4(10) . . . . ?
C84B C89B C90B C95B -3.0(16) . . . . ?
C84B C89B C90B C91B 169.8(10) . . . . ?
C89B C90B C91B C94B 134.0(15) . . . . ?
C95B C90B C91B C94B -53.7(17) . . . . ?
C89B C90B C91B C92B 14.1(15) . . . . ?
C95B C90B C91B C92B -173.6(10) . . . . ?
C89B C90B C91B C93B -105.2(11) . . . . ?
C95B C90B C91B C93B 67.1(12) . . . . ?
C89B C90B C95B O12B -179.6(10) . . . . ?
C91B C90B C95B O12B 7.8(16) . . . . ?
C89B C90B C95B C96B 4.5(15) . . . . ?
C91B C90B C95B C96B -168.2(10) . . . . ?
Al04 O11 C96B C95B -141.7(8) . . . . ?
Al04 O11 C96B C83B 54.4(18) . . . . ?
O12B C95B C96B O11 9.8(14) . . . . ?
C90B C95B C96B O11 -174.0(9) . . . . ?
O12B C95B C96B C83B 176.7(12) . . . . ?
C90B C95B C96B C83B -7.1(17) . . . . ?
C82 C83B C96B O11 -15(3) . . . . ?
C84B C83B C96B O11 172.7(14) . . . . ?
C82 C83B C96B C95B -178.3(12) . . . . ?
C84B C83B C96B C95B 9(3) . . . . ?
